data_1570266
loop_
_publ_author_name
'Jori, Nadir'
'Keener, Megan'
'Rajeshkumar, Thayalan'
'Scopelliti, Rosario'
'Maron, Laurent'
'Mazzanti, Marinella'

_publ_section_title
;
 Dinitrogen cleavage by a dinuclear uranium(iii) complex.
;
_journal_issue 46
_journal_name_full 'Chemical science'
_journal_page_first 13485
_journal_page_last 13494
_journal_paper_doi 10.1039/d3sc05253b
_journal_volume 14
_journal_year 2023
_chemical_formula_moiety 'C72 H162 K1.7 N2 O25 Si6 U2, C18 H36 K N2 O6, C7 H8'
_chemical_formula_sum 'C97 H206 K2.7 N4 O31 Si6 U2'
_chemical_formula_weight 2674.82
_space_group_crystal_system monoclinic
_space_group_IT_number 14
_space_group_name_Hall '-P 2ybc'
_space_group_name_H-M_alt 'P 1 21/c 1'
_atom_sites_solution_hydrogens geom
_atom_sites_solution_primary dual
_audit_creation_date 2023-06-16
_audit_creation_method
;
Olex2 1.5
(compiled 2023.03.06 svn.rbb2c1857 for OlexSys, GUI svn.r6748)
;
_audit_update_record
;
2023-06-27 deposited with the CCDC.	2023-11-06 downloaded from the CCDC.
;
_cell_angle_alpha 90
_cell_angle_beta 93.6381(18)
_cell_angle_gamma 90
_cell_formula_units_Z 4
_cell_length_a 14.1801(2)
_cell_length_b 29.9313(6)
_cell_length_c 33.7708(6)
_cell_measurement_reflns_used 12828
_cell_measurement_temperature 140.00(10)
_cell_measurement_theta_max 73.9210
_cell_measurement_theta_min 3.2140
_cell_volume 14304.4(4)
_computing_cell_refinement 'CrysAlisPro 1.171.42.90a (Rigaku OD, 2023)'
_computing_data_collection 'CrysAlisPro 1.171.42.90a (Rigaku OD, 2023)'
_computing_data_reduction 'CrysAlisPro 1.171.42.90a (Rigaku OD, 2023)'
_computing_molecular_graphics 'Olex2 1.5 (Dolomanov et al., 2009)'
_computing_publication_material 'Olex2 1.5 (Dolomanov et al., 2009)'
_computing_structure_refinement 'SHELXL 2019/3 (Sheldrick, 2015)'
_computing_structure_solution 'SHELXT  (Sheldrick, 2015)'
_diffrn_ambient_environment N~2~
_diffrn_ambient_temperature 140.00(10)
_diffrn_detector 'CCD plate'
_diffrn_detector_area_resol_mean 5.2817
_diffrn_detector_type AtlasS2
_diffrn_measured_fraction_theta_full 0.999
_diffrn_measured_fraction_theta_max 0.975
_diffrn_measurement_details
;
List of Runs (angles in degrees, time in seconds):

  # Type    Start    End  Width  t~exp~   \w     \q     \k     \f   Frames
#--------------------------------------------------------------------------
  1  \w   -113.00 -88.00   1.00   10.00    --  -40.91-142.00  71.00   25
  2  \w    -81.00 -56.00   1.00   10.00    --  -40.91 142.00 127.00   25
  3  \w    -73.00 -48.00   1.00   10.00    --  -40.91 128.00 -42.00   25
  4  \w     54.00  79.00   1.00   10.00    --   40.91-128.00-117.00   25
  5  \w     45.00  87.00   1.00   10.00    --   40.91-142.00  71.00   42
  6  \w     53.00  78.00   1.00   40.00    --  112.00-128.00-117.00   25
  7  \w     88.00 131.00   1.00   40.00    --  112.00 142.00 127.00   43
  8  \w    113.00 138.00   1.00   40.00    --  112.00 128.00 -42.00   25
  9  \w     73.00 100.00   1.00   40.00    --  112.00-142.00  71.00   27
 10  \w   -115.00 -16.00   1.00   10.00    --  -40.91 -38.00  30.00   99
 11  \w    -46.00 -19.00   1.00   10.00    --  -40.91  38.00-150.00   27
 12  \w    -16.00  29.00   1.00   10.00    --  -40.91  38.00-150.00   45
 13  \w     -8.00  72.00   1.00   10.00    --   40.91 -77.00-120.00   80
 14  \w     56.00 109.00   1.00   40.00    --  112.00-111.00 -30.00   53
 15  \w    103.00 178.00   1.00   40.00    --  112.00  77.00  60.00   75
 16  \w     82.00 107.00   1.00   40.00    --  112.00 -77.00  30.00   25
 17  \w     75.00 103.00   1.00   40.00    --  112.00-111.00 -90.00   28
 18  \w     38.00  64.00   1.00   40.00    --  112.00 -77.00  30.00   26
 19  \w    104.00 171.00   1.00   40.00    --  112.00  77.00 -30.00   67
 20  \w    105.00 171.00   1.00   40.00    --  112.00 111.00 -90.00   66
 21  \w     41.00 109.00   1.00   40.00    --  112.00-111.00-120.00   68
 22  \w     39.00 109.00   1.00   40.00    --  112.00-111.00   0.00   70
 23  \w    108.00 163.00   1.00   40.00    --  112.00  77.00-180.00   55
 24  \w    133.00 173.00   1.00   40.00    --  112.00 111.00  30.00   40
 25  \w    104.00 157.00   1.00   40.00    --  112.00  77.00-150.00   53
;
_diffrn_measurement_device 'four-circle diffractometer'
_diffrn_measurement_device_type 'SuperNova, Dual, Cu at home/near, AtlasS2'
_diffrn_measurement_method '\w scans'
_diffrn_orient_matrix_type 'CrysAlisPro convention (1999,Acta A55,543-557)'
_diffrn_orient_matrix_UB_11 0.0448342000
_diffrn_orient_matrix_UB_12 0.0087902000
_diffrn_orient_matrix_UB_13 0.0420149000
_diffrn_orient_matrix_UB_21 0.0022250000
_diffrn_orient_matrix_UB_22 -0.0506664000
_diffrn_orient_matrix_UB_23 0.0082120000
_diffrn_orient_matrix_UB_31 0.0991157000
_diffrn_orient_matrix_UB_32 -0.0027824000
_diffrn_orient_matrix_UB_33 -0.0160153000
_diffrn_radiation_monochromator mirror
_diffrn_radiation_probe x-ray
_diffrn_radiation_type 'Cu K\a'
_diffrn_radiation_wavelength 1.54184
_diffrn_reflns_av_R_equivalents 0.1140
_diffrn_reflns_av_unetI/netI 0.1353
_diffrn_reflns_Laue_measured_fraction_full 0.999
_diffrn_reflns_Laue_measured_fraction_max 0.975
_diffrn_reflns_limit_h_max 17
_diffrn_reflns_limit_h_min -14
_diffrn_reflns_limit_k_max 37
_diffrn_reflns_limit_k_min -34
_diffrn_reflns_limit_l_max 42
_diffrn_reflns_limit_l_min -42
_diffrn_reflns_number 91537
_diffrn_reflns_point_group_measured_fraction_full 0.999
_diffrn_reflns_point_group_measured_fraction_max 0.975
_diffrn_reflns_theta_full 67.684
_diffrn_reflns_theta_max 76.599
_diffrn_reflns_theta_min 3.009
_diffrn_source 'micro-focus sealed X-ray tube'
_diffrn_source_type 'SuperNova (Cu) X-ray Source'
_exptl_absorpt_coefficient_mu 8.002
_exptl_absorpt_correction_T_max 1.00000
_exptl_absorpt_correction_T_min 0.36933
_exptl_absorpt_correction_type multi-scan
_exptl_absorpt_process_details
;
CrysAlisPro 1.171.42.90a (Rigaku Oxford Diffraction, 2023)
Empirical absorption correction using spherical harmonics,
implemented in SCALE3 ABSPACK scaling algorithm.
;
_exptl_crystal_colour 'clear pale yellow'
_exptl_crystal_density_diffrn 1.242
_exptl_crystal_description plate
_exptl_crystal_F_000 5533
_exptl_crystal_size_max 0.411
_exptl_crystal_size_mid 0.068
_exptl_crystal_size_min 0.059
_refine_diff_density_max 2.497
_refine_diff_density_min -1.730
_refine_diff_density_rms 0.149
_refine_ls_extinction_method none
_refine_ls_goodness_of_fit_ref 1.011
_refine_ls_hydrogen_treatment constr
_refine_ls_matrix_type full
_refine_ls_number_parameters 1390
_refine_ls_number_reflns 29338
_refine_ls_number_restraints 1818
_refine_ls_restrained_S_all 1.005
_refine_ls_R_factor_all 0.1299
_refine_ls_R_factor_gt 0.0714
_refine_ls_shift/su_max 0.001
_refine_ls_shift/su_mean 0.000
_refine_ls_structure_factor_coef Fsqd
_refine_ls_weighting_details 'w=1/[\s^2^(Fo^2^)+(0.0779P)^2^] where P=(Fo^2^+2Fc^2^)/3'
_refine_ls_weighting_scheme calc
_refine_ls_wR_factor_gt 0.1696
_refine_ls_wR_factor_ref 0.2065
_reflns_Friedel_coverage 0.000
_reflns_number_gt 16609
_reflns_number_total 29338
_reflns_threshold_expression 'I > 2\s(I)'
_cod_data_source_file d3sc05253b2.cif
_cod_data_source_block nj1129
_cod_depositor_comments 'Adding full bibliography for 1570263--1570267.cif.'
_cod_original_cell_volume 14304.5(4)
_cod_original_formula_sum 'C97 H206 K2.70 N4 O31 Si6 U2'
_cod_database_code 1570266
_shelx_shelxl_version_number 2019/3
_chemical_oxdiff_formula 'C100 H150 N4 O30 Si6 K3 U2'
_shelx_space_group_comment
;
The symmetry employed for this shelxl refinement is uniquely defined
by the following loop, which should always be used as a source of
symmetry information in preference to the above space-group names.
They are only intended as comments.
;
_shelx_estimated_absorpt_t_max 0.650
_shelx_estimated_absorpt_t_min 0.138
_olex2_refinement_description
;
1. Restrained distances
 C100-C94
 1.5 with sigma of 0.02
 C95-C100
 2.5 with sigma of 0.02
 C99-C100
 2.5 with sigma of 0.02
 N5-C82 \\sim N5-C76 \\sim N5-C88 \\sim N6-C87 \\sim C81-N6 \\sim C93-N6
 with sigma of 0.02
 C82-C76 \\sim C76-C88
 with sigma of 0.02
 O31-C89 \\sim O31-C90 \\sim O32-C92 \\sim O32-C91 \\sim O30-C86 \\sim O30-C85
\\sim O28-C80 \\sim O28-C79
 \\sim O27-C78 \\sim O27-C77 \\sim O29-C83 \\sim O29-C84
 with sigma of 0.02
 C93-C92 \\sim C91-C90 \\sim C88-C89 \\sim C82-C83 \\sim C76-C77 \\sim C78-C79
\\sim C81-C80 \\sim C84-C85
 \\sim C86-C87
 with sigma of 0.02
 C87-C93 \\sim C93-C81
 with sigma of 0.02
 N4-N3 \\sim N2-N1
 with sigma of 0.02
 C9-C5 \\sim C7-C5 \\sim C10-C5 \\sim C8-C5 \\sim C6-C5 \\sim C11-C5
 with sigma of 0.02
 C9-C10 \\sim C10-C11 \\sim C9-C11
 with sigma of 0.02
 C6-C7 \\sim C7-C8 \\sim C6-C8
 with sigma of 0.02
 C69-C68 \\sim C71-C68 \\sim C70-C68
 with sigma of 0.02
 C71-C69 \\sim C69-C70 \\sim C70-C71
 with sigma of 0.02
2. Uiso/Uaniso restraints and constraints
Uanis(C55) \\sim Ueq: with sigma of 0.01 and sigma for terminal atoms of 0.02
Uanis(C79) \\sim Ueq, Uanis(C83) \\sim Ueq, Uanis(C84) \\sim Ueq, Uanis(C85)
\\sim Ueq, Uanis(C87) \\sim Ueq, Uanis(C96) \\sim Ueq: with sigma of 0.01 and
sigma for terminal atoms of 0.02
3. Rigid body (RIGU) restrains
 All non-hydrogen atoms
 with sigma for 1-2 distances of 0.001 and sigma for 1-3 distances of 0.001
4. Others
 Sof(O2)=Sof(N3)=Sof(N4)=1-FVAR(1)
 Sof(O1)=Sof(N1)=Sof(N2)=FVAR(1)
 Sof(C9)=Sof(H9A)=Sof(H9B)=Sof(H9C)=Sof(C10)=Sof(H10A)=Sof(H10B)=Sof(H10C)=
 Sof(C11)=Sof(H11A)=Sof(H11B)=Sof(H11C)=1-FVAR(2)
 Sof(C6)=Sof(H6A)=Sof(H6B)=Sof(H6C)=Sof(C7)=Sof(H7A)=Sof(H7B)=Sof(H7C)=Sof(C8)=
 Sof(H8A)=Sof(H8B)=Sof(H8C)=FVAR(2)
 Fixed Sof: K2(0.7)
5.a Secondary CH2 refined with riding coordinates:
 C76(H76A,H76B), C77(H77A,H77B), C78(H78A,H78B), C79(H79A,H79B), C80(H80A,
 H80B), C81(H81A,H81B), C82(H82A,H82B), C83(H83A,H83B), C84(H84A,H84B),
 C85(H85A,H85B), C86(H86A,H86B), C87(H87A,H87B), C88(H88A,H88B), C89(H89A,H89B),
  C90(H90A,H90B), C91(H91A,H91B), C92(H92A,H92B), C93(H93A,H93B)
5.b Aromatic/amide H refined with riding coordinates:
 C99(H99), C98(H98), C97(H97), C96(H96), C95(H95)
5.c Fitted hexagon refined as free rotating group:
 C94(C99,C98,C97,C96,C95)
5.d Idealised Me refined as rotating group:
 C2(H2A,H2B,H2C), C3(H3A,H3B,H3C), C4(H4A,H4B,H4C), C6(H6A,H6B,H6C), C7(H7A,
 H7B,H7C), C8(H8A,H8B,H8C), C9(H9A,H9B,H9C), C10(H10A,H10B,H10C), C11(H11A,H11B,
 H11C), C13(H13A,H13B,H13C), C14(H14A,H14B,H14C), C15(H15A,H15B,H15C), C17(H17A,
 H17B,H17C), C18(H18A,H18B,H18C), C19(H19A,H19B,H19C), C21(H21A,H21B,H21C),
 C22(H22A,H22B,H22C), C23(H23A,H23B,H23C), C25(H25A,H25B,H25C), C26(H26A,H26B,
 H26C), C27(H27A,H27B,H27C), C29(H29A,H29B,H29C), C30(H30A,H30B,H30C), C31(H31A,
 H31B,H31C), C33(H33A,H33B,H33C), C34(H34A,H34B,H34C), C35(H35A,H35B,H35C),
 C37(H37A,H37B,H37C), C38(H38A,H38B,H38C), C39(H39A,H39B,H39C), C41(H41A,H41B,
 H41C), C42(H42A,H42B,H42C), C43(H43A,H43B,H43C), C45(H45A,H45B,H45C), C46(H46A,
 H46B,H46C), C47(H47A,H47B,H47C), C49(H49A,H49B,H49C), C50(H50A,H50B,H50C),
 C51(H51A,H51B,H51C), C53(H53A,H53B,H53C), C54(H54A,H54B,H54C), C55(H55A,H55B,
 H55C), C57(H57A,H57B,H57C), C58(H58A,H58B,H58C), C59(H59A,H59B,H59C), C61(H61A,
 H61B,H61C), C62(H62A,H62B,H62C), C63(H63A,H63B,H63C), C65(H65A,H65B,H65C),
 C66(H66A,H66B,H66C), C67(H67A,H67B,H67C), C69(H69A,H69B,H69C), C70(H70A,H70B,
 H70C), C71(H71A,H71B,H71C), C73(H73A,H73B,H73C), C74(H74A,H74B,H74C), C75(H75A,
 H75B,H75C), C100(H10D,H10E,H10F)
;
_smtbx_masks_special_details
;
A solvent mask was calculated and 314 electrons were 
found in a volume of 2172\%A^3^ in 5 voids per unit cell. 
This is consistent with the presence of 
1[C7H8], 0.5[C7H8] per Asymmetric Unit 
which account for 300 electrons 
per unit cell.
;
_smtbx_masks_void_probe_radius 1.2
_smtbx_masks_void_truncation_radius 1.2
_olex2_date_sample_data_collection 2023-04-20
_olex2_submission_special_instructions 'No special instructions were received'
_oxdiff_exptl_absorpt_empirical_details
;
Empirical correction (ABSPACK) includes:
- Absorption correction using spherical harmonics
- Frame scaling
- Detector area scaling
- B-factor correction
;
_oxdiff_exptl_absorpt_empirical_full_max 3.208
_oxdiff_exptl_absorpt_empirical_full_min 0.376

loop_
_space_group_symop_operation_xyz
'x, y, z'
'-x, y+1/2, -z+1/2'
'-x, -y, -z'
'x, -y-1/2, z-1/2'

loop_
_atom_site_label
_atom_site_type_symbol
_atom_site_fract_x
_atom_site_fract_y
_atom_site_fract_z
_atom_site_U_iso_or_equiv
_atom_site_adp_type
_atom_site_occupancy
_atom_site_site_symmetry_order
_atom_site_calc_flag
_atom_site_refinement_flags_posn
_atom_site_refinement_flags_adp
_atom_site_refinement_flags_occupancy
_atom_site_disorder_assembly
_atom_site_disorder_group
U1 U 0.81303(2) 0.32146(2) 0.34770(2) 0.03981(9) Uani 1 1 d . . . . .
U2 U 0.75911(3) 0.22194(2) 0.30797(2) 0.05477(11) Uani 1 1 d . . . . .
K1 K 0.87405(14) 0.42768(7) 0.38936(7) 0.0482(5) Uani 1 1 d . . . . .
K2 K 0.6861(2) 0.11798(11) 0.26711(10) 0.0544(7) Uani 0.7 1 d . . P A .
Si1 Si 0.8044(2) 0.35217(11) 0.45783(9) 0.0536(7) Uani 1 1 d . . . . .
Si2 Si 1.05485(18) 0.37802(10) 0.34271(9) 0.0473(6) Uani 1 1 d . . . . .
Si3 Si 0.69144(19) 0.43291(11) 0.31847(10) 0.0541(7) Uani 1 1 d . . . . .
Si4 Si 0.6998(3) 0.20216(14) 0.19728(11) 0.0696(8) Uani 1 1 d . . . . .
Si5 Si 0.5413(2) 0.15994(12) 0.33806(12) 0.0672(8) Uani 1 1 d . . . . .
Si6 Si 0.9062(3) 0.11492(14) 0.31698(13) 0.0780(10) Uani 1 1 d . . . . .
O1 O 0.8138(12) 0.2507(5) 0.3637(4) 0.070(3) Uani 0.631(13) 1 d . . P A 1
O2 O 0.6937(16) 0.2832(8) 0.3281(9) 0.074(5) Uani 0.369(13) 1 d . . P A 2
O3 O 0.8048(5) 0.3435(2) 0.4123(2) 0.0542(13) Uani 1 1 d . . . . .
O4 O 0.7018(5) 0.3465(3) 0.4768(2) 0.0619(17) Uani 1 1 d . . . . .
O5 O 0.8774(5) 0.3225(3) 0.4855(2) 0.0624(15) Uani 1 1 d . . . . .
O6 O 0.8424(5) 0.4041(3) 0.4641(2) 0.0599(14) Uani 1 1 d . . . . .
O7 O 0.9565(4) 0.3550(2) 0.3500(2) 0.0509(13) Uani 1 1 d . . . . .
O8 O 1.0804(5) 0.3824(3) 0.2971(2) 0.0575(15) Uani 1 1 d . . . . .
O9 O 1.0455(4) 0.4297(2) 0.3583(2) 0.0512(13) Uani 1 1 d . . . . .
O10 O 1.1461(5) 0.3539(3) 0.3651(2) 0.0575(16) Uani 1 1 d . . . . .
O11 O 0.7468(5) 0.3884(2) 0.3313(2) 0.0530(12) Uani 1 1 d . . . . .
O12 O 0.5809(5) 0.4347(3) 0.3280(3) 0.0638(18) Uani 1 1 d . . . . .
O13 O 0.6943(5) 0.4453(3) 0.2719(2) 0.0598(15) Uani 1 1 d . . . . .
O14 O 0.7421(5) 0.4726(3) 0.3463(2) 0.0582(13) Uani 1 1 d . . . . .
O15 O 0.7179(6) 0.2066(3) 0.2437(3) 0.0723(16) Uani 1 1 d . . . . .
O16 O 0.7926(7) 0.2121(4) 0.1722(3) 0.088(2) Uani 1 1 d . . . . .
O17 O 0.6175(7) 0.2347(3) 0.1776(3) 0.081(2) Uani 1 1 d . . . . .
O18 O 0.6735(6) 0.1487(3) 0.1895(3) 0.0789(17) Uani 1 1 d . . . . .
O19 O 0.6353(6) 0.1826(3) 0.3254(3) 0.0681(16) Uani 1 1 d . . . . .
O20 O 0.4442(6) 0.1870(3) 0.3269(3) 0.082(2) Uani 1 1 d . . . . .
O21 O 0.5286(6) 0.1137(3) 0.3111(3) 0.0772(18) Uani 1 1 d . . . . .
O22 O 0.5393(7) 0.1480(3) 0.3842(3) 0.088(2) Uani 1 1 d . . . . .
O23 O 0.8454(6) 0.1589(3) 0.3089(3) 0.0735(16) Uani 1 1 d . . . . .
O24 O 1.0015(6) 0.1117(3) 0.2943(3) 0.092(2) Uani 1 1 d . . . . .
O25 O 0.9366(8) 0.1044(4) 0.3626(3) 0.113(3) Uani 1 1 d . . . . .
O26 O 0.8366(6) 0.0717(3) 0.3029(3) 0.0850(18) Uani 1 1 d . . . . .
N1 N 0.7133(13) 0.2888(6) 0.3055(6) 0.073(3) Uani 0.631(13) 1 d D . P A 1
N2 N 0.8134(12) 0.2872(5) 0.2919(5) 0.068(3) Uani 0.631(13) 1 d D . P A 1
N3 N 0.854(2) 0.2532(10) 0.3565(9) 0.064(3) Uani 0.369(13) 1 d D . P A 2
N4 N 0.8693(19) 0.2639(9) 0.3131(7) 0.065(3) Uani 0.369(13) 1 d D . P A 2
C1 C 0.6077(8) 0.3587(5) 0.4611(4) 0.069(2) Uani 1 1 d . . . . .
C2 C 0.6093(9) 0.4016(5) 0.4378(4) 0.078(3) Uani 1 1 d . . . . .
H2A H 0.653220 0.422652 0.451443 0.118 Uiso 1 1 calc R U . . .
H2B H 0.545718 0.414616 0.435712 0.118 Uiso 1 1 calc R U . . .
H2C H 0.629830 0.395473 0.411205 0.118 Uiso 1 1 calc R U . . .
C3 C 0.5509(9) 0.3641(5) 0.4970(4) 0.085(4) Uani 1 1 d . . . . .
H3A H 0.560857 0.338159 0.514442 0.128 Uiso 1 1 calc R U . . .
H3B H 0.483677 0.366508 0.488547 0.128 Uiso 1 1 calc R U . . .
H3C H 0.571163 0.391269 0.511372 0.128 Uiso 1 1 calc R U . . .
C4 C 0.5730(9) 0.3211(5) 0.4348(5) 0.085(3) Uani 1 1 d . . . . .
H4A H 0.616609 0.316674 0.413793 0.127 Uiso 1 1 calc R U . . .
H4B H 0.510052 0.328380 0.422960 0.127 Uiso 1 1 calc R U . . .
H4C H 0.569712 0.293712 0.450559 0.127 Uiso 1 1 calc R U . . .
C5 C 0.8786(8) 0.2763(5) 0.4957(4) 0.079(3) Uani 1 1 d D . . . .
C6 C 0.909(2) 0.2515(9) 0.4578(6) 0.102(7) Uani 0.506(16) 1 d D . P B 1
H6A H 0.866280 0.260055 0.434996 0.153 Uiso 0.506(16) 1 calc R U P B 1
H6B H 0.904736 0.219116 0.461893 0.153 Uiso 0.506(16) 1 calc R U P B 1
H6C H 0.973674 0.259630 0.452696 0.153 Uiso 0.506(16) 1 calc R U P B 1
C7 C 0.7910(15) 0.2547(11) 0.5091(9) 0.107(8) Uani 0.506(16) 1 d D . P B 1
H7A H 0.774172 0.268223 0.534074 0.161 Uiso 0.506(16) 1 calc R U P B 1
H7B H 0.802197 0.222637 0.513020 0.161 Uiso 0.506(16) 1 calc R U P B 1
H7C H 0.739098 0.259021 0.488832 0.161 Uiso 0.506(16) 1 calc R U P B 1
C8 C 0.9605(16) 0.2697(11) 0.5272(7) 0.094(6) Uani 0.506(16) 1 d D . P B 1
H8A H 1.020663 0.274828 0.515150 0.140 Uiso 0.506(16) 1 calc R U P B 1
H8B H 0.958892 0.239192 0.537545 0.140 Uiso 0.506(16) 1 calc R U P B 1
H8C H 0.954065 0.291019 0.548884 0.140 Uiso 0.506(16) 1 calc R U P B 1
C9 C 0.8068(17) 0.2492(8) 0.4700(8) 0.089(7) Uani 0.494(16) 1 d D . P B 2
H9A H 0.746861 0.265565 0.467096 0.134 Uiso 0.494(16) 1 calc R U P B 2
H9B H 0.796548 0.220267 0.482572 0.134 Uiso 0.494(16) 1 calc R U P B 2
H9C H 0.830845 0.244418 0.443725 0.134 Uiso 0.494(16) 1 calc R U P B 2
C10 C 0.839(2) 0.2831(10) 0.5377(6) 0.102(7) Uani 0.494(16) 1 d D . P B 2
H10A H 0.879124 0.304710 0.552856 0.153 Uiso 0.494(16) 1 calc R U P B 2
H10B H 0.840419 0.254472 0.551864 0.153 Uiso 0.494(16) 1 calc R U P B 2
H10C H 0.774483 0.294264 0.534669 0.153 Uiso 0.494(16) 1 calc R U P B 2
C11 C 0.9774(14) 0.2581(10) 0.4985(9) 0.105(8) Uani 0.494(16) 1 d D . P B 2
H11A H 1.007356 0.264053 0.473656 0.157 Uiso 0.494(16) 1 calc R U P B 2
H11B H 0.975488 0.225768 0.503071 0.157 Uiso 0.494(16) 1 calc R U P B 2
H11C H 1.013880 0.272511 0.520541 0.157 Uiso 0.494(16) 1 calc R U P B 2
C12 C 0.8679(10) 0.4289(5) 0.4994(4) 0.078(3) Uani 1 1 d . . . . .
C13 C 0.8578(11) 0.4771(5) 0.4891(5) 0.094(4) Uani 1 1 d . . . . .
H13A H 0.902249 0.484837 0.469114 0.141 Uiso 1 1 calc R U . . .
H13B H 0.871385 0.495253 0.512936 0.141 Uiso 1 1 calc R U . . .
H13C H 0.793067 0.482989 0.478439 0.141 Uiso 1 1 calc R U . . .
C14 C 0.9671(10) 0.4190(6) 0.5131(5) 0.102(4) Uani 1 1 d . . . . .
H14A H 0.973692 0.387031 0.518854 0.154 Uiso 1 1 calc R U . . .
H14B H 0.984154 0.436225 0.537171 0.154 Uiso 1 1 calc R U . . .
H14C H 1.008972 0.427249 0.492289 0.154 Uiso 1 1 calc R U . . .
C15 C 0.7991(11) 0.4190(5) 0.5314(4) 0.101(4) Uani 1 1 d . . . . .
H15A H 0.735695 0.429234 0.522433 0.151 Uiso 1 1 calc R U . . .
H15B H 0.819893 0.434598 0.555952 0.151 Uiso 1 1 calc R U . . .
H15C H 0.797655 0.386728 0.536421 0.151 Uiso 1 1 calc R U . . .
C16 C 1.1096(8) 0.3490(4) 0.2686(3) 0.060(2) Uani 1 1 d . . . . .
C17 C 1.0634(8) 0.3639(5) 0.2287(3) 0.073(3) Uani 1 1 d . . . . .
H17A H 0.994524 0.363195 0.229772 0.109 Uiso 1 1 calc R U . . .
H17B H 1.082337 0.343656 0.207788 0.109 Uiso 1 1 calc R U . . .
H17C H 1.083703 0.394357 0.222857 0.109 Uiso 1 1 calc R U . . .
C18 C 1.2165(8) 0.3518(5) 0.2702(4) 0.074(3) Uani 1 1 d . . . . .
H18A H 1.235635 0.382125 0.263405 0.112 Uiso 1 1 calc R U . . .
H18B H 1.240793 0.330540 0.251267 0.112 Uiso 1 1 calc R U . . .
H18C H 1.242093 0.344416 0.297063 0.112 Uiso 1 1 calc R U . . .
C19 C 1.0760(9) 0.3035(4) 0.2799(4) 0.072(3) Uani 1 1 d . . . . .
H19A H 1.101259 0.296294 0.306843 0.108 Uiso 1 1 calc R U . . .
H19B H 1.097911 0.281264 0.261298 0.108 Uiso 1 1 calc R U . . .
H19C H 1.006745 0.303234 0.279043 0.108 Uiso 1 1 calc R U . . .
C20 C 1.1041(8) 0.4676(4) 0.3555(4) 0.067(2) Uani 1 1 d . . . . .
C21 C 1.0777(11) 0.4914(5) 0.3177(5) 0.099(4) Uani 1 1 d . . . . .
H21A H 1.105929 0.476004 0.295705 0.148 Uiso 1 1 calc R U . . .
H21B H 1.101115 0.522182 0.319377 0.148 Uiso 1 1 calc R U . . .
H21C H 1.008806 0.491603 0.313069 0.148 Uiso 1 1 calc R U . . .
C22 C 1.2034(9) 0.4570(5) 0.3548(5) 0.103(4) Uani 1 1 d . . . . .
H22A H 1.227721 0.447668 0.381302 0.154 Uiso 1 1 calc R U . . .
H22B H 1.238002 0.483440 0.346621 0.154 Uiso 1 1 calc R U . . .
H22C H 1.211732 0.432684 0.335883 0.154 Uiso 1 1 calc R U . . .
C23 C 1.0840(11) 0.4978(5) 0.3890(5) 0.102(4) Uani 1 1 d . . . . .
H23A H 1.015615 0.501952 0.389701 0.154 Uiso 1 1 calc R U . . .
H23B H 1.114229 0.526844 0.385173 0.154 Uiso 1 1 calc R U . . .
H23C H 1.109051 0.484615 0.414019 0.154 Uiso 1 1 calc R U . . .
C24 C 1.1570(9) 0.3338(5) 0.4034(4) 0.068(2) Uani 1 1 d . . . . .
C25 C 1.2614(9) 0.3375(5) 0.4162(4) 0.082(3) Uani 1 1 d . . . . .
H25A H 1.298628 0.321589 0.397259 0.122 Uiso 1 1 calc R U . . .
H25B H 1.272880 0.324317 0.442653 0.122 Uiso 1 1 calc R U . . .
H25C H 1.279868 0.369071 0.417076 0.122 Uiso 1 1 calc R U . . .
C26 C 1.0981(10) 0.3562(5) 0.4329(4) 0.082(3) Uani 1 1 d . . . . .
H26A H 1.114926 0.387913 0.434834 0.123 Uiso 1 1 calc R U . . .
H26B H 1.109877 0.342045 0.458958 0.123 Uiso 1 1 calc R U . . .
H26C H 1.031102 0.353254 0.424344 0.123 Uiso 1 1 calc R U . . .
C27 C 1.1249(10) 0.2850(5) 0.3979(4) 0.083(3) Uani 1 1 d . . . . .
H27A H 1.057267 0.284166 0.389964 0.125 Uiso 1 1 calc R U . . .
H27B H 1.136718 0.268751 0.422911 0.125 Uiso 1 1 calc R U . . .
H27C H 1.160408 0.270895 0.377244 0.125 Uiso 1 1 calc R U . . .
C28 C 0.4962(7) 0.4141(5) 0.3102(4) 0.068(2) Uani 1 1 d . . . . .
C29 C 0.4378(8) 0.4017(6) 0.3448(4) 0.093(4) Uani 1 1 d . . . . .
H29A H 0.377504 0.388801 0.334678 0.139 Uiso 1 1 calc R U . . .
H29B H 0.425920 0.428472 0.360417 0.139 Uiso 1 1 calc R U . . .
H29C H 0.472431 0.379737 0.361677 0.139 Uiso 1 1 calc R U . . .
C30 C 0.5200(10) 0.3739(5) 0.2873(5) 0.097(4) Uani 1 1 d . . . . .
H30A H 0.548737 0.351378 0.305358 0.145 Uiso 1 1 calc R U . . .
H30B H 0.564636 0.381988 0.267503 0.145 Uiso 1 1 calc R U . . .
H30C H 0.462304 0.361692 0.273896 0.145 Uiso 1 1 calc R U . . .
C31 C 0.4474(10) 0.4491(5) 0.2844(5) 0.102(4) Uani 1 1 d . . . . .
H31A H 0.387739 0.437060 0.272685 0.153 Uiso 1 1 calc R U . . .
H31B H 0.488088 0.457579 0.263250 0.153 Uiso 1 1 calc R U . . .
H31C H 0.434648 0.475387 0.300492 0.153 Uiso 1 1 calc R U . . .
C32 C 0.7693(8) 0.4390(4) 0.2451(4) 0.067(2) Uani 1 1 d . . . . .
C33 C 0.7521(9) 0.4730(5) 0.2131(4) 0.082(3) Uani 1 1 d . . . . .
H33A H 0.800630 0.470287 0.193833 0.123 Uiso 1 1 calc R U . . .
H33B H 0.754788 0.503022 0.224780 0.123 Uiso 1 1 calc R U . . .
H33C H 0.689624 0.468139 0.199718 0.123 Uiso 1 1 calc R U . . .
C34 C 0.7616(10) 0.3922(5) 0.2285(5) 0.085(3) Uani 1 1 d . . . . .
H34A H 0.698351 0.387769 0.215612 0.127 Uiso 1 1 calc R U . . .
H34B H 0.772285 0.370565 0.250036 0.127 Uiso 1 1 calc R U . . .
H34C H 0.809080 0.387953 0.208941 0.127 Uiso 1 1 calc R U . . .
C35 C 0.8677(7) 0.4470(4) 0.2666(4) 0.069(3) Uani 1 1 d . . . . .
H35A H 0.916502 0.445364 0.247411 0.103 Uiso 1 1 calc R U . . .
H35B H 0.879586 0.424143 0.287079 0.103 Uiso 1 1 calc R U . . .
H35C H 0.869024 0.476649 0.279023 0.103 Uiso 1 1 calc R U . . .
C36 C 0.7165(9) 0.5188(4) 0.3528(4) 0.069(2) Uani 1 1 d . . . . .
C37 C 0.8024(10) 0.5417(5) 0.3691(6) 0.106(4) Uani 1 1 d . . . . .
H37A H 0.801599 0.572860 0.360024 0.159 Uiso 1 1 calc R U . . .
H37B H 0.858277 0.526634 0.359826 0.159 Uiso 1 1 calc R U . . .
H37C H 0.804509 0.540948 0.398104 0.159 Uiso 1 1 calc R U . . .
C38 C 0.6429(11) 0.5182(5) 0.3837(5) 0.104(4) Uani 1 1 d . . . . .
H38A H 0.665609 0.499575 0.406204 0.157 Uiso 1 1 calc R U . . .
H38B H 0.583626 0.505821 0.371852 0.157 Uiso 1 1 calc R U . . .
H38C H 0.632071 0.548681 0.392904 0.157 Uiso 1 1 calc R U . . .
C39 C 0.6769(11) 0.5398(5) 0.3160(5) 0.095(4) Uani 1 1 d . . . . .
H39A H 0.666721 0.571757 0.320594 0.142 Uiso 1 1 calc R U . . .
H39B H 0.616476 0.525641 0.307777 0.142 Uiso 1 1 calc R U . . .
H39C H 0.721016 0.536092 0.295045 0.142 Uiso 1 1 calc R U . . .
C40 C 0.8406(12) 0.2528(6) 0.1658(6) 0.101(4) Uani 1 1 d . . . . .
C41 C 0.8477(17) 0.2818(7) 0.2026(7) 0.169(8) Uani 1 1 d . . . . .
H41A H 0.784257 0.291083 0.209177 0.254 Uiso 1 1 calc R U . . .
H41B H 0.885818 0.308310 0.197696 0.254 Uiso 1 1 calc R U . . .
H41C H 0.877614 0.264814 0.224820 0.254 Uiso 1 1 calc R U . . .
C42 C 0.7879(15) 0.2776(7) 0.1342(7) 0.164(7) Uani 1 1 d . . . . .
H42A H 0.776570 0.258283 0.110980 0.246 Uiso 1 1 calc R U . . .
H42B H 0.824699 0.303754 0.126914 0.246 Uiso 1 1 calc R U . . .
H42C H 0.727323 0.287451 0.143600 0.246 Uiso 1 1 calc R U . . .
C43 C 0.9349(14) 0.2388(7) 0.1511(8) 0.180(8) Uani 1 1 d . . . . .
H43A H 0.977684 0.230248 0.173810 0.270 Uiso 1 1 calc R U . . .
H43B H 0.962275 0.263739 0.137029 0.270 Uiso 1 1 calc R U . . .
H43C H 0.925676 0.213257 0.133132 0.270 Uiso 1 1 calc R U . . .
C44 C 0.5292(11) 0.2482(5) 0.1928(5) 0.085(3) Uani 1 1 d . . . . .
C45 C 0.4687(11) 0.2629(6) 0.1566(5) 0.104(4) Uani 1 1 d . . . . .
H45A H 0.498780 0.288286 0.144049 0.156 Uiso 1 1 calc R U . . .
H45B H 0.406147 0.271842 0.164525 0.156 Uiso 1 1 calc R U . . .
H45C H 0.461967 0.238101 0.137654 0.156 Uiso 1 1 calc R U . . .
C46 C 0.5512(11) 0.2895(5) 0.2185(5) 0.104(5) Uani 1 1 d . . . . .
H46A H 0.602872 0.282651 0.238220 0.156 Uiso 1 1 calc R U . . .
H46B H 0.494816 0.297990 0.232106 0.156 Uiso 1 1 calc R U . . .
H46C H 0.569813 0.314200 0.201676 0.156 Uiso 1 1 calc R U . . .
C47 C 0.4860(11) 0.2101(6) 0.2148(6) 0.110(5) Uani 1 1 d . . . . .
H47A H 0.475317 0.184675 0.196724 0.165 Uiso 1 1 calc R U . . .
H47B H 0.425693 0.219692 0.224556 0.165 Uiso 1 1 calc R U . . .
H47C H 0.529087 0.201137 0.237208 0.165 Uiso 1 1 calc R U . . .
C48 C 0.6628(12) 0.1233(6) 0.1544(5) 0.101(4) Uani 1 1 d . . . . .
C49 C 0.6224(13) 0.1504(7) 0.1186(5) 0.130(5) Uani 1 1 d . . . . .
H49A H 0.565863 0.166502 0.125867 0.195 Uiso 1 1 calc R U . . .
H49B H 0.605754 0.130124 0.096489 0.195 Uiso 1 1 calc R U . . .
H49C H 0.669891 0.171850 0.110671 0.195 Uiso 1 1 calc R U . . .
C50 C 0.6013(14) 0.0852(6) 0.1621(6) 0.143(6) Uani 1 1 d . . . . .
H50A H 0.623940 0.070573 0.186891 0.214 Uiso 1 1 calc R U . . .
H50B H 0.602462 0.063886 0.140172 0.214 Uiso 1 1 calc R U . . .
H50C H 0.536537 0.095841 0.164498 0.214 Uiso 1 1 calc R U . . .
C51 C 0.7536(12) 0.1061(6) 0.1430(5) 0.120(5) Uani 1 1 d . . . . .
H51A H 0.792595 0.130851 0.134490 0.180 Uiso 1 1 calc R U . . .
H51B H 0.743023 0.084735 0.121190 0.180 Uiso 1 1 calc R U . . .
H51C H 0.785994 0.091027 0.165812 0.180 Uiso 1 1 calc R U . . .
C52 C 0.4024(11) 0.2247(6) 0.3441(5) 0.095(3) Uani 1 1 d . . . . .
C53 C 0.4731(14) 0.2587(6) 0.3538(7) 0.153(6) Uani 1 1 d . . . . .
H53A H 0.517854 0.247654 0.374872 0.230 Uiso 1 1 calc R U . . .
H53B H 0.442130 0.285761 0.362955 0.230 Uiso 1 1 calc R U . . .
H53C H 0.507044 0.265684 0.330202 0.230 Uiso 1 1 calc R U . . .
C54 C 0.3301(13) 0.2416(7) 0.3167(6) 0.137(5) Uani 1 1 d . . . . .
H54A H 0.357868 0.250114 0.291922 0.206 Uiso 1 1 calc R U . . .
H54B H 0.300502 0.267785 0.328108 0.206 Uiso 1 1 calc R U . . .
H54C H 0.282205 0.218410 0.311136 0.206 Uiso 1 1 calc R U . . .
C55 C 0.3648(14) 0.2145(7) 0.3825(6) 0.152(6) Uani 1 1 d . U . . .
H55A H 0.313378 0.192731 0.378723 0.228 Uiso 1 1 calc R U . . .
H55B H 0.340685 0.241919 0.394083 0.228 Uiso 1 1 calc R U . . .
H55C H 0.415150 0.201978 0.400400 0.228 Uiso 1 1 calc R U . . .
C56 C 0.4507(10) 0.0855(5) 0.3013(5) 0.091(3) Uani 1 1 d . . . . .
C57 C 0.3839(11) 0.1080(6) 0.2694(6) 0.119(4) Uani 1 1 d . . . . .
H57A H 0.329864 0.088392 0.262790 0.178 Uiso 1 1 calc R U . . .
H57B H 0.418073 0.113515 0.245558 0.178 Uiso 1 1 calc R U . . .
H57C H 0.361312 0.136474 0.279624 0.178 Uiso 1 1 calc R U . . .
C58 C 0.3982(11) 0.0753(5) 0.3384(6) 0.117(5) Uani 1 1 d . . . . .
H58A H 0.367566 0.102590 0.347265 0.175 Uiso 1 1 calc R U . . .
H58B H 0.443206 0.064553 0.359500 0.175 Uiso 1 1 calc R U . . .
H58C H 0.350302 0.052362 0.332261 0.175 Uiso 1 1 calc R U . . .
C59 C 0.4905(10) 0.0436(5) 0.2859(5) 0.101(4) Uani 1 1 d . . . . .
H59A H 0.440353 0.021083 0.282484 0.151 Uiso 1 1 calc R U . . .
H59B H 0.540418 0.032479 0.304779 0.151 Uiso 1 1 calc R U . . .
H59C H 0.516876 0.049417 0.260301 0.151 Uiso 1 1 calc R U . . .
C60 C 0.6136(13) 0.1338(6) 0.4118(5) 0.100(3) Uani 1 1 d . . . . .
C61 C 0.6630(14) 0.1733(6) 0.4283(5) 0.125(5) Uani 1 1 d . . . . .
H61A H 0.616647 0.195802 0.435159 0.188 Uiso 1 1 calc R U . . .
H61B H 0.703606 0.185619 0.408557 0.188 Uiso 1 1 calc R U . . .
H61C H 0.701788 0.164774 0.452140 0.188 Uiso 1 1 calc R U . . .
C62 C 0.5668(14) 0.1103(6) 0.4455(5) 0.128(5) Uani 1 1 d . . . . .
H62A H 0.614915 0.102673 0.466576 0.192 Uiso 1 1 calc R U . . .
H62B H 0.535751 0.082971 0.435480 0.192 Uiso 1 1 calc R U . . .
H62C H 0.519779 0.130202 0.456232 0.192 Uiso 1 1 calc R U . . .
C63 C 0.6823(13) 0.1014(6) 0.3931(6) 0.129(5) Uani 1 1 d . . . . .
H63A H 0.704254 0.114535 0.368785 0.193 Uiso 1 1 calc R U . . .
H63B H 0.649915 0.073123 0.386829 0.193 Uiso 1 1 calc R U . . .
H63C H 0.736614 0.095864 0.411931 0.193 Uiso 1 1 calc R U . . .
C64 C 1.0271(10) 0.1295(6) 0.2553(6) 0.094(3) Uani 1 1 d . . . . .
C65 C 1.0521(12) 0.1780(6) 0.2627(6) 0.116(5) Uani 1 1 d . . . . .
H65A H 1.085412 0.189651 0.240284 0.175 Uiso 1 1 calc R U . . .
H65B H 1.092994 0.180583 0.287079 0.175 Uiso 1 1 calc R U . . .
H65C H 0.994214 0.195306 0.265422 0.175 Uiso 1 1 calc R U . . .
C66 C 0.9466(11) 0.1274(6) 0.2241(5) 0.110(4) Uani 1 1 d . . . . .
H66A H 0.902755 0.152123 0.228144 0.165 Uiso 1 1 calc R U . . .
H66B H 0.913246 0.098945 0.226216 0.165 Uiso 1 1 calc R U . . .
H66C H 0.971248 0.129966 0.197779 0.165 Uiso 1 1 calc R U . . .
C67 C 1.1128(11) 0.1011(6) 0.2442(6) 0.124(5) Uani 1 1 d . . . . .
H67A H 1.136159 0.112309 0.219379 0.186 Uiso 1 1 calc R U . . .
H67B H 1.093358 0.069862 0.240790 0.186 Uiso 1 1 calc R U . . .
H67C H 1.163021 0.103235 0.265418 0.186 Uiso 1 1 calc R U . . .
C68 C 1.0093(15) 0.1249(7) 0.3864(6) 0.158(6) Uani 1 1 d D . . . .
C69 C 1.0326(16) 0.1710(7) 0.3770(6) 0.176(7) Uani 1 1 d D . . . .
H69A H 0.978394 0.190302 0.381281 0.264 Uiso 1 1 calc R U . . .
H69B H 1.048082 0.172940 0.349138 0.264 Uiso 1 1 calc R U . . .
H69C H 1.087104 0.180747 0.394113 0.264 Uiso 1 1 calc R U . . .
C70 C 0.9778(17) 0.1190(8) 0.4261(6) 0.211(8) Uani 1 1 d D . . . .
H70A H 1.025027 0.131545 0.445465 0.316 Uiso 1 1 calc R U . . .
H70B H 0.969802 0.087112 0.431377 0.316 Uiso 1 1 calc R U . . .
H70C H 0.917411 0.134455 0.428269 0.316 Uiso 1 1 calc R U . . .
C71 C 1.0935(14) 0.0961(8) 0.3805(7) 0.204(8) Uani 1 1 d D . . . .
H71A H 1.083410 0.079460 0.355610 0.306 Uiso 1 1 calc R U . . .
H71B H 1.102281 0.075051 0.402672 0.306 Uiso 1 1 calc R U . . .
H71C H 1.149839 0.114884 0.379403 0.306 Uiso 1 1 calc R U . . .
C72 C 0.8482(12) 0.0254(5) 0.3069(6) 0.096(3) Uani 1 1 d . . . . .
C73 C 0.8170(14) 0.0124(6) 0.3482(5) 0.133(5) Uani 1 1 d . . . . .
H73A H 0.753618 0.024207 0.351577 0.199 Uiso 1 1 calc R U . . .
H73B H 0.861496 0.024891 0.368654 0.199 Uiso 1 1 calc R U . . .
H73C H 0.816134 -0.020247 0.350598 0.199 Uiso 1 1 calc R U . . .
C74 C 0.7766(12) 0.0049(6) 0.2752(6) 0.117(5) Uani 1 1 d . . . . .
H74A H 0.776947 -0.027738 0.277694 0.176 Uiso 1 1 calc R U . . .
H74B H 0.794516 0.013235 0.248621 0.176 Uiso 1 1 calc R U . . .
H74C H 0.713066 0.016230 0.279218 0.176 Uiso 1 1 calc R U . . .
C75 C 0.9457(11) 0.0102(5) 0.2988(6) 0.114(5) Uani 1 1 d . . . . .
H75A H 0.989949 0.018934 0.320887 0.172 Uiso 1 1 calc R U . . .
H75B H 0.964740 0.024094 0.274247 0.172 Uiso 1 1 calc R U . . .
H75C H 0.946215 -0.022377 0.295865 0.172 Uiso 1 1 calc R U . . .
K3 K 0.3974(2) 0.36222(11) 0.06534(9) 0.0850(9) Uani 1 1 d . . . . .
O27 O 0.3704(15) 0.4044(7) 0.1392(6) 0.204(5) Uani 1 1 d D . . . .
O28 O 0.2580(12) 0.3271(6) 0.1102(6) 0.177(5) Uani 1 1 d D . . . .
O29 O 0.4133(15) 0.4501(6) 0.0279(6) 0.203(5) Uani 1 1 d D . . . .
O30 O 0.2787(11) 0.3842(6) -0.0038(5) 0.165(4) Uani 1 1 d D . . . .
O31 O 0.5964(11) 0.3457(6) 0.0785(4) 0.147(4) Uani 1 1 d D . . . .
O32 O 0.4849(11) 0.2891(5) 0.0316(5) 0.154(4) Uani 1 1 d D . . . .
N5 N 0.5368(17) 0.4330(7) 0.1016(7) 0.197(4) Uani 1 1 d D . . . .
N6 N 0.2755(15) 0.2918(7) 0.0270(6) 0.166(4) Uani 1 1 d D . . . .
C76 C 0.493(2) 0.4537(9) 0.1342(8) 0.248(8) Uani 1 1 d D . . . .
H76A H 0.439889 0.473137 0.124131 0.298 Uiso 1 1 calc R U . . .
H76B H 0.539043 0.472253 0.149970 0.298 Uiso 1 1 calc R U . . .
C77 C 0.4565(19) 0.4170(10) 0.1592(8) 0.238(9) Uani 1 1 d D . . . .
H77A H 0.501333 0.391602 0.161046 0.285 Uiso 1 1 calc R U . . .
H77B H 0.446292 0.427810 0.186327 0.285 Uiso 1 1 calc R U . . .
C78 C 0.3203(17) 0.3768(8) 0.1637(8) 0.199(7) Uani 1 1 d D . . . .
H78A H 0.297156 0.394563 0.185874 0.238 Uiso 1 1 calc R U . . .
H78B H 0.362473 0.353109 0.175116 0.238 Uiso 1 1 calc R U . . .
C79 C 0.2388(19) 0.3562(9) 0.1405(8) 0.206(6) Uani 1 1 d D U . . .
H79A H 0.200393 0.339932 0.159234 0.247 Uiso 1 1 calc R U . . .
H79B H 0.199030 0.380680 0.128846 0.247 Uiso 1 1 calc R U . . .
C80 C 0.1868(18) 0.3045(9) 0.0875(8) 0.202(9) Uani 1 1 d D . . . .
H80A H 0.146308 0.326800 0.073027 0.242 Uiso 1 1 calc R U . . .
H80B H 0.146866 0.288278 0.105775 0.242 Uiso 1 1 calc R U . . .
C81 C 0.2223(17) 0.2714(9) 0.0578(7) 0.189(6) Uani 1 1 d D . . . .
H81A H 0.263034 0.249095 0.072185 0.227 Uiso 1 1 calc R U . . .
H81B H 0.167473 0.255272 0.045014 0.227 Uiso 1 1 calc R U . . .
C82 C 0.5508(19) 0.4679(10) 0.0717(8) 0.224(8) Uani 1 1 d D . . . .
H82A H 0.589949 0.456009 0.050861 0.269 Uiso 1 1 calc R U . . .
H82B H 0.584511 0.493672 0.084423 0.269 Uiso 1 1 calc R U . . .
C83 C 0.455(2) 0.4831(9) 0.0532(9) 0.227(8) Uani 1 1 d D U . . .
H83A H 0.412801 0.489978 0.074456 0.273 Uiso 1 1 calc R U . . .
H83B H 0.463963 0.510779 0.037757 0.273 Uiso 1 1 calc R U . . .
C84 C 0.3194(17) 0.4607(9) 0.0121(8) 0.212(7) Uani 1 1 d D U . . .
H84A H 0.315297 0.491364 0.001242 0.254 Uiso 1 1 calc R U . . .
H84B H 0.271975 0.456752 0.032117 0.254 Uiso 1 1 calc R U . . .
C85 C 0.3093(19) 0.4253(8) -0.0206(8) 0.193(7) Uani 1 1 d D U . . .
H85A H 0.262586 0.435278 -0.041786 0.231 Uiso 1 1 calc R U . . .
H85B H 0.370694 0.420814 -0.032438 0.231 Uiso 1 1 calc R U . . .
C86 C 0.267(2) 0.3462(8) -0.0297(7) 0.200(8) Uani 1 1 d D . . . .
H86A H 0.327991 0.333487 -0.036413 0.240 Uiso 1 1 calc R U . . .
H86B H 0.228500 0.353687 -0.054381 0.240 Uiso 1 1 calc R U . . .
C87 C 0.2137(16) 0.3150(8) -0.0031(8) 0.193(6) Uani 1 1 d D U . . .
H87A H 0.166157 0.332533 0.010524 0.231 Uiso 1 1 calc R U . . .
H87B H 0.179375 0.292417 -0.019887 0.231 Uiso 1 1 calc R U . . .
C88 C 0.6181(18) 0.4083(9) 0.1172(8) 0.218(8) Uani 1 1 d D . . . .
H88A H 0.600457 0.387027 0.137894 0.262 Uiso 1 1 calc R U . . .
H88B H 0.667384 0.428768 0.128741 0.262 Uiso 1 1 calc R U . . .
C89 C 0.6529(18) 0.3837(8) 0.0817(8) 0.204(9) Uani 1 1 d D . . . .
H89A H 0.644904 0.402192 0.057394 0.245 Uiso 1 1 calc R U . . .
H89B H 0.720411 0.375551 0.086206 0.245 Uiso 1 1 calc R U . . .
C90 C 0.6266(15) 0.3168(6) 0.0497(6) 0.138(5) Uani 1 1 d D . . . .
H90A H 0.694539 0.310105 0.055322 0.165 Uiso 1 1 calc R U . . .
H90B H 0.618986 0.331366 0.023401 0.165 Uiso 1 1 calc R U . . .
C91 C 0.5709(12) 0.2742(7) 0.0492(6) 0.141(5) Uani 1 1 d D . . . .
H91A H 0.599746 0.250920 0.032934 0.169 Uiso 1 1 calc R U . . .
H91B H 0.563933 0.262550 0.076257 0.169 Uiso 1 1 calc R U . . .
C92 C 0.4278(16) 0.2510(8) 0.0314(9) 0.206(10) Uani 1 1 d D . . . .
H92A H 0.415313 0.242520 0.058965 0.247 Uiso 1 1 calc R U . . .
H92B H 0.459799 0.225691 0.019008 0.247 Uiso 1 1 calc R U . . .
C93 C 0.3369(18) 0.2617(9) 0.0083(7) 0.198(6) Uani 1 1 d D . . . .
H93A H 0.352042 0.274505 -0.017507 0.237 Uiso 1 1 calc R U . . .
H93B H 0.302358 0.233360 0.002855 0.237 Uiso 1 1 calc R U . . .
C94 C 1.2316(10) 0.3325(4) 0.6217(4) 0.151(6) Uani 1 1 d DG . . . .
C99 C 1.3242(9) 0.3411(4) 0.6128(4) 0.148(6) Uani 1 1 d DG . . . .
H99 H 1.374420 0.336614 0.632357 0.178 Uiso 1 1 calc R U . . .
C98 C 1.3433(9) 0.3564(4) 0.5753(5) 0.156(7) Uani 1 1 d G . . . .
H98 H 1.406636 0.362368 0.569201 0.187 Uiso 1 1 calc R U . . .
C97 C 1.2699(13) 0.3631(4) 0.5466(4) 0.152(6) Uani 1 1 d G . . . .
H97 H 1.282939 0.373530 0.521001 0.182 Uiso 1 1 calc R U . . .
C96 C 1.1772(10) 0.3544(5) 0.5555(4) 0.174(7) Uani 1 1 d G U . . .
H96 H 1.127025 0.358937 0.535956 0.209 Uiso 1 1 calc R U . . .
C95 C 1.1581(8) 0.3391(5) 0.5930(5) 0.156(6) Uani 1 1 d DG . . . .
H95 H 1.094807 0.333183 0.599112 0.187 Uiso 1 1 calc R U . . .
C100 C 1.2128(15) 0.3143(8) 0.6602(5) 0.194(10) Uani 1 1 d D . . . .
H10D H 1.200703 0.282149 0.657788 0.291 Uiso 1 1 calc R U . . .
H10E H 1.157384 0.329123 0.670153 0.291 Uiso 1 1 calc R U . . .
H10F H 1.267717 0.319341 0.678821 0.291 Uiso 1 1 calc R U . . .

loop_
_atom_site_aniso_label
_atom_site_aniso_U_11
_atom_site_aniso_U_22
_atom_site_aniso_U_33
_atom_site_aniso_U_23
_atom_site_aniso_U_13
_atom_site_aniso_U_12
U1 0.03693(15) 0.03534(16) 0.04776(16) -0.00564(15) 0.00745(12) -0.00144(13)
U2 0.0526(2) 0.0460(2) 0.0651(2) -0.01146(19) -0.00137(17) 0.00534(16)
K1 0.0468(10) 0.0416(11) 0.0568(11) -0.0082(10) 0.0079(9) -0.0018(9)
K2 0.0535(16) 0.0423(16) 0.0666(19) -0.0193(15) -0.0018(14) 0.0011(14)
Si1 0.0560(14) 0.0549(16) 0.0513(13) -0.0061(13) 0.0146(12) -0.0063(13)
Si2 0.0404(11) 0.0478(15) 0.0542(14) -0.0038(13) 0.0085(11) -0.0034(11)
Si3 0.0415(12) 0.0459(15) 0.0749(17) -0.0013(14) 0.0040(12) 0.0032(11)
Si4 0.078(2) 0.065(2) 0.0656(16) -0.0196(15) 0.0009(15) 0.0005(16)
Si5 0.0635(16) 0.0494(17) 0.089(2) -0.0136(17) 0.0064(16) -0.0012(14)
Si6 0.0708(17) 0.067(2) 0.094(2) -0.020(2) -0.0172(16) 0.0164(16)
O1 0.109(9) 0.036(4) 0.064(5) -0.006(3) -0.007(5) -0.021(4)
O2 0.063(5) 0.048(4) 0.112(12) -0.041(8) 0.002(5) -0.010(4)
O3 0.064(4) 0.048(3) 0.0523(18) -0.0073(19) 0.014(2) -0.008(3)
O4 0.058(2) 0.060(4) 0.070(4) -0.003(4) 0.022(3) -0.005(2)
O5 0.057(3) 0.069(4) 0.062(3) 0.004(3) 0.010(3) -0.010(3)
O6 0.067(4) 0.058(2) 0.057(3) -0.012(2) 0.018(2) -0.012(3)
O7 0.0417(19) 0.046(3) 0.067(4) -0.007(3) 0.014(2) -0.0013(18)
O8 0.056(4) 0.061(4) 0.056(2) -0.005(3) 0.011(2) -0.008(3)
O9 0.045(2) 0.049(2) 0.060(4) -0.007(2) 0.008(3) -0.007(2)
O10 0.043(2) 0.067(4) 0.063(3) 0.002(3) 0.012(2) 0.006(3)
O11 0.047(2) 0.043(2) 0.068(3) -0.002(2) 0.003(3) -0.002(2)
O12 0.043(2) 0.061(4) 0.087(4) -0.011(4) 0.006(2) 0.000(2)
O13 0.045(3) 0.059(4) 0.075(2) 0.001(3) -0.001(2) 0.007(3)
O14 0.048(3) 0.045(2) 0.080(3) -0.005(2) 0.000(3) 0.004(2)
O15 0.092(5) 0.055(4) 0.069(2) -0.016(2) -0.004(2) -0.006(3)
O16 0.090(4) 0.091(5) 0.084(5) -0.012(5) 0.015(4) 0.004(4)
O17 0.093(4) 0.076(5) 0.073(4) -0.010(4) 0.006(3) 0.014(4)
O18 0.086(5) 0.066(3) 0.083(3) -0.029(3) -0.008(3) 0.004(3)
O19 0.065(2) 0.050(3) 0.088(4) -0.013(4) 0.001(3) -0.006(2)
O20 0.069(3) 0.072(5) 0.107(5) -0.009(4) 0.013(4) 0.012(3)
O21 0.071(3) 0.053(3) 0.108(4) -0.020(3) 0.005(4) -0.008(3)
O22 0.104(5) 0.068(6) 0.093(3) -0.003(3) 0.017(3) 0.007(4)
O23 0.067(3) 0.057(2) 0.094(4) -0.022(3) -0.011(3) 0.007(2)
O24 0.072(4) 0.076(6) 0.127(5) -0.010(5) -0.005(4) 0.017(3)
O25 0.123(7) 0.115(8) 0.097(3) -0.015(5) -0.026(3) 0.033(6)
O26 0.082(3) 0.062(3) 0.110(5) -0.017(3) 0.000(4) 0.010(2)
N1 0.090(6) 0.047(4) 0.080(6) -0.016(4) -0.011(4) -0.009(3)
N2 0.100(7) 0.049(4) 0.055(5) -0.015(3) -0.001(5) -0.011(4)
N3 0.072(7) 0.043(4) 0.079(6) -0.015(4) 0.009(5) -0.006(4)
N4 0.067(6) 0.053(4) 0.076(7) -0.022(5) 0.010(5) -0.007(4)
C1 0.056(3) 0.065(5) 0.087(6) 0.001(4) 0.023(3) -0.002(3)
C2 0.070(7) 0.074(6) 0.093(8) 0.010(5) 0.021(6) 0.001(5)
C3 0.073(6) 0.085(9) 0.103(7) 0.012(6) 0.042(6) 0.015(7)
C4 0.069(6) 0.077(6) 0.108(8) -0.008(6) 0.000(5) -0.001(6)
C5 0.080(5) 0.072(4) 0.086(6) 0.016(4) 0.007(5) -0.008(4)
C6 0.16(2) 0.059(8) 0.084(9) 0.025(9) 0.013(9) 0.024(15)
C7 0.086(8) 0.085(13) 0.15(2) 0.043(18) 0.014(9) -0.012(10)
C8 0.092(10) 0.084(17) 0.103(10) 0.015(10) -0.005(10) 0.005(9)
C9 0.106(13) 0.056(9) 0.103(13) 0.030(10) -0.012(10) -0.015(9)
C10 0.136(18) 0.079(15) 0.093(8) 0.023(7) 0.031(9) -0.013(12)
C11 0.082(7) 0.080(13) 0.15(2) 0.033(16) 0.011(8) -0.002(8)
C12 0.092(5) 0.077(5) 0.064(4) -0.022(4) 0.012(4) -0.015(5)
C13 0.118(10) 0.071(5) 0.096(9) -0.032(5) 0.015(8) -0.018(6)
C14 0.099(5) 0.106(11) 0.100(9) -0.030(8) -0.011(5) -0.017(7)
C15 0.131(8) 0.105(10) 0.070(6) -0.037(6) 0.034(7) -0.027(9)
C16 0.053(4) 0.068(4) 0.060(4) -0.009(4) 0.008(3) -0.003(4)
C17 0.072(6) 0.087(9) 0.059(3) -0.014(5) 0.003(4) 0.010(6)
C18 0.052(4) 0.082(8) 0.090(8) 0.000(7) 0.010(4) 0.002(4)
C19 0.074(6) 0.066(4) 0.078(7) -0.015(5) 0.019(6) -0.008(5)
C20 0.068(4) 0.061(4) 0.074(5) -0.010(4) 0.016(5) -0.024(3)
C21 0.122(8) 0.078(8) 0.096(6) 0.015(6) 0.004(7) -0.037(7)
C22 0.063(4) 0.078(9) 0.168(12) -0.010(8) 0.014(6) -0.031(5)
C23 0.123(10) 0.082(8) 0.106(7) -0.041(7) 0.033(8) -0.049(6)
C24 0.072(4) 0.070(5) 0.063(4) 0.003(4) 0.009(3) 0.006(4)
C25 0.075(4) 0.096(9) 0.073(7) 0.017(7) 0.000(4) 0.003(5)
C26 0.095(7) 0.086(7) 0.067(5) 0.001(6) 0.021(6) 0.010(7)
C27 0.090(8) 0.068(5) 0.093(9) 0.008(5) 0.015(7) 0.003(5)
C28 0.043(4) 0.071(6) 0.090(6) -0.010(4) 0.004(3) -0.004(3)
C29 0.055(6) 0.117(11) 0.106(8) -0.002(7) 0.013(6) -0.018(6)
C30 0.072(8) 0.089(7) 0.129(10) -0.042(7) 0.007(7) -0.014(6)
C31 0.072(7) 0.100(9) 0.130(10) 0.015(8) -0.024(6) -0.006(6)
C32 0.060(4) 0.062(5) 0.079(5) 0.001(4) 0.009(3) 0.010(4)
C33 0.081(7) 0.083(7) 0.083(7) 0.014(6) 0.010(5) 0.014(6)
C34 0.088(8) 0.070(5) 0.098(9) -0.013(5) 0.014(6) 0.008(5)
C35 0.053(3) 0.073(8) 0.082(7) 0.012(6) 0.015(4) 0.003(5)
C36 0.068(5) 0.046(3) 0.093(6) -0.005(4) 0.002(4) 0.010(3)
C37 0.100(6) 0.059(7) 0.155(12) -0.025(8) -0.023(7) -0.004(6)
C38 0.121(8) 0.073(9) 0.123(9) -0.007(8) 0.043(8) 0.027(7)
C39 0.112(9) 0.065(8) 0.106(7) 0.006(6) -0.006(6) 0.028(7)
C40 0.094(7) 0.095(6) 0.117(10) 0.012(6) 0.018(7) 0.006(5)
C41 0.21(2) 0.129(14) 0.168(12) -0.034(11) 0.021(12) -0.068(12)
C42 0.142(12) 0.168(15) 0.180(12) 0.076(11) -0.007(11) 0.004(12)
C43 0.119(9) 0.155(16) 0.27(2) 0.057(15) 0.089(13) 0.024(9)
C44 0.087(5) 0.081(7) 0.086(6) -0.013(5) 0.004(4) 0.011(5)
C45 0.103(7) 0.105(12) 0.101(7) -0.008(7) -0.009(6) 0.021(8)
C46 0.093(9) 0.095(8) 0.123(10) -0.039(8) -0.003(7) 0.025(7)
C47 0.082(8) 0.102(8) 0.145(13) 0.021(8) 0.013(8) 0.014(7)
C48 0.110(8) 0.088(7) 0.100(5) -0.049(5) -0.027(5) 0.018(5)
C49 0.145(12) 0.144(13) 0.096(6) -0.047(8) -0.041(7) 0.040(10)
C50 0.169(11) 0.111(9) 0.145(14) -0.074(8) -0.016(11) -0.028(8)
C51 0.145(9) 0.113(12) 0.100(10) -0.041(9) -0.004(8) 0.049(8)
C52 0.087(7) 0.079(6) 0.120(8) -0.008(6) 0.021(6) 0.026(4)
C53 0.132(10) 0.093(9) 0.234(19) -0.058(10) 0.011(10) 0.010(8)
C54 0.115(9) 0.147(13) 0.149(10) -0.002(11) 0.009(8) 0.067(8)
C55 0.167(11) 0.151(12) 0.147(8) 0.024(9) 0.071(8) 0.091(10)
C56 0.069(5) 0.070(5) 0.133(8) -0.030(5) 0.011(4) -0.015(4)
C57 0.102(8) 0.105(11) 0.146(10) -0.047(9) -0.024(7) -0.002(7)
C58 0.106(9) 0.083(10) 0.166(10) -0.025(8) 0.045(8) -0.026(8)
C59 0.077(8) 0.069(6) 0.156(12) -0.043(7) 0.014(8) -0.024(5)
C60 0.119(7) 0.077(8) 0.105(7) 0.000(5) 0.006(4) 0.014(5)
C61 0.165(13) 0.109(9) 0.098(11) -0.010(9) -0.012(8) -0.011(9)
C62 0.164(13) 0.110(12) 0.110(10) 0.018(9) 0.016(8) 0.013(9)
C63 0.155(12) 0.118(10) 0.113(12) 0.004(9) 0.005(9) 0.057(9)
C64 0.073(6) 0.080(7) 0.127(6) -0.012(6) -0.006(4) 0.002(5)
C65 0.117(12) 0.084(6) 0.145(14) -0.012(7) -0.013(9) -0.013(6)
C66 0.088(7) 0.113(12) 0.127(7) -0.012(10) -0.014(7) -0.009(8)
C67 0.098(8) 0.112(10) 0.165(14) 0.017(11) 0.028(8) 0.028(8)
C68 0.156(10) 0.181(13) 0.130(9) -0.019(11) -0.053(7) 0.005(8)
C69 0.206(19) 0.175(12) 0.143(17) -0.064(13) -0.025(14) -0.025(10)
C70 0.26(2) 0.24(2) 0.119(8) -0.052(12) -0.040(9) -0.064(17)
C71 0.138(9) 0.234(18) 0.23(2) -0.010(19) -0.074(11) 0.024(12)
C72 0.105(7) 0.062(4) 0.120(8) -0.014(5) 0.003(6) 0.010(4)
C73 0.192(15) 0.076(10) 0.133(9) -0.008(7) 0.033(8) 0.003(11)
C74 0.117(8) 0.086(10) 0.149(10) -0.049(10) 0.007(8) -0.001(7)
C75 0.110(7) 0.065(8) 0.168(14) -0.018(10) 0.008(7) 0.018(6)
K3 0.116(2) 0.0682(19) 0.0698(17) -0.0092(16) 0.0011(17) 0.0162(18)
O27 0.238(11) 0.209(13) 0.164(8) -0.049(8) 0.016(8) 0.034(8)
O28 0.169(9) 0.176(10) 0.190(8) 0.030(6) 0.039(8) 0.027(8)
O29 0.234(9) 0.129(7) 0.240(9) 0.048(8) -0.042(7) -0.019(6)
O30 0.148(9) 0.174(7) 0.168(8) 0.030(6) -0.033(7) 0.009(6)
O31 0.142(7) 0.174(9) 0.123(9) 0.006(7) -0.015(6) 0.001(6)
O32 0.150(7) 0.144(8) 0.165(11) -0.031(8) -0.007(6) 0.030(6)
N5 0.219(10) 0.173(10) 0.193(11) -0.051(8) -0.033(7) -0.026(7)
N6 0.153(7) 0.144(7) 0.198(8) -0.004(6) -0.018(7) -0.021(7)
C76 0.294(17) 0.219(16) 0.231(16) -0.073(11) 0.004(14) -0.009(9)
C77 0.299(16) 0.25(2) 0.165(13) -0.073(14) -0.014(10) -0.011(14)
C78 0.213(13) 0.185(14) 0.203(12) -0.024(9) 0.047(8) 0.096(9)
C79 0.209(9) 0.215(10) 0.198(8) 0.019(7) 0.052(7) 0.057(7)
C80 0.182(15) 0.197(18) 0.227(13) 0.046(12) 0.020(8) 0.003(11)
C81 0.153(15) 0.184(14) 0.227(12) 0.029(7) -0.011(10) -0.015(10)
C82 0.225(11) 0.192(19) 0.250(15) -0.017(13) -0.021(8) -0.027(9)
C83 0.231(11) 0.207(10) 0.240(11) -0.005(7) -0.021(8) -0.022(7)
C84 0.227(9) 0.185(8) 0.219(10) 0.006(7) -0.025(7) 0.005(7)
C85 0.206(11) 0.177(8) 0.193(9) 0.024(6) -0.004(7) -0.004(7)
C86 0.21(2) 0.199(10) 0.183(11) 0.011(7) -0.028(12) -0.029(12)
C87 0.180(9) 0.186(8) 0.208(10) 0.016(8) -0.023(7) -0.010(6)
C88 0.226(15) 0.211(15) 0.210(16) -0.043(9) -0.049(11) -0.019(11)
C89 0.186(11) 0.197(12) 0.23(2) -0.018(12) -0.006(15) -0.029(8)
C90 0.142(9) 0.159(10) 0.111(11) 0.036(9) 0.002(9) 0.017(8)
C91 0.130(7) 0.151(10) 0.143(14) 0.012(9) 0.033(9) 0.027(7)
C92 0.180(9) 0.158(10) 0.27(3) -0.038(15) -0.040(12) 0.008(6)
C93 0.175(10) 0.198(14) 0.215(16) -0.041(11) -0.025(9) 0.001(7)
C94 0.177(10) 0.106(15) 0.166(11) -0.044(11) -0.015(8) 0.018(12)
C99 0.174(9) 0.095(14) 0.172(12) -0.041(12) -0.016(9) 0.028(12)
C98 0.165(9) 0.126(17) 0.172(13) -0.034(13) -0.018(9) 0.029(13)
C97 0.169(9) 0.106(15) 0.175(12) -0.039(12) -0.026(8) 0.015(11)
C96 0.169(9) 0.164(12) 0.186(9) -0.017(8) -0.024(7) 0.014(8)
C95 0.179(10) 0.105(14) 0.180(11) -0.040(10) -0.024(8) 0.003(13)
C100 0.222(17) 0.17(2) 0.185(14) -0.009(16) 0.015(12) 0.057(19)

loop_
_atom_type_symbol
_atom_type_description
_atom_type_scat_dispersion_real
_atom_type_scat_dispersion_imag
_atom_type_scat_source
C C 0.0181 0.0091 'International Tables Vol C Tables 4.2.6.8 and 6.1.1.4'
H H 0.0000 0.0000 'International Tables Vol C Tables 4.2.6.8 and 6.1.1.4'
K K 0.3868 1.0657 'International Tables Vol C Tables 4.2.6.8 and 6.1.1.4'
N N 0.0311 0.0180 'International Tables Vol C Tables 4.2.6.8 and 6.1.1.4'
O O 0.0492 0.0322 'International Tables Vol C Tables 4.2.6.8 and 6.1.1.4'
Si Si 0.2541 0.3302 'International Tables Vol C Tables 4.2.6.8 and 6.1.1.4'
U U -4.3638 13.4090 'International Tables Vol C Tables 4.2.6.8 and 6.1.1.4'

loop_
_exptl_crystal_face_index_h
_exptl_crystal_face_index_k
_exptl_crystal_face_index_l
_exptl_crystal_face_perp_dist
2 0 21 0.0212
2 0 -1 0.2046
1 0 -1 0.2033
-1 0 0 0.2014
-2 -1 2 0.1890
0 1 0 0.0399
0 -1 0 0.0191
-1 0 -22 0.0332
2 16 12 0.0210
0 2 -1 0.0286

loop_
_geom_angle_atom_site_label_1
_geom_angle_atom_site_label_2
_geom_angle_atom_site_label_3
_geom_angle
_geom_angle_site_symmetry_1
_geom_angle_site_symmetry_3
_geom_angle_publ_flag
U2 U1 K1 179.09(3) . . ?
O1 U1 U2 39.8(4) . . ?
O1 U1 K1 140.4(4) . . ?
O1 U1 O3 92.5(4) . . ?
O1 U1 O7 115.5(5) . . ?
O1 U1 O11 155.9(5) . . ?
O2 U1 U2 39.8(6) . . ?
O2 U1 K1 141.0(6) . . ?
O2 U1 O3 111.5(8) . . ?
O2 U1 O7 161.8(7) . . ?
O2 U1 O11 95.2(7) . . ?
O2 U1 N3 74.4(11) . . ?
O2 U1 N4 74.1(9) . . ?
O3 U1 U2 128.08(18) . . ?
O3 U1 K1 52.53(18) . . ?
O7 U1 U2 126.30(17) . . ?
O7 U1 K1 52.81(17) . . ?
O7 U1 O3 86.5(2) . . ?
O11 U1 U2 127.57(19) . . ?
O11 U1 K1 52.73(19) . . ?
O11 U1 O3 86.2(3) . . ?
O11 U1 O7 88.5(2) . . ?
N1 U1 U2 38.0(5) . . ?
N1 U1 K1 142.4(5) . . ?
N1 U1 O1 73.7(6) . . ?
N1 U1 O3 133.1(6) . . ?
N1 U1 O7 140.1(6) . . ?
N1 U1 O11 89.7(5) . . ?
N2 U1 U2 40.0(4) . . ?
N2 U1 K1 139.4(4) . . ?
N2 U1 O1 75.8(6) . . ?
N2 U1 O3 168.0(5) . . ?
N2 U1 O7 100.9(5) . . ?
N2 U1 O11 103.3(5) . . ?
N2 U1 N1 41.2(6) . . ?
N3 U1 U2 42.0(9) . . ?
N3 U1 K1 137.8(9) . . ?
N3 U1 O3 100.0(8) . . ?
N3 U1 O7 100.5(8) . . ?
N3 U1 O11 169.3(9) . . ?
N3 U1 N4 40.6(7) . . ?
N4 U1 U2 35.8(7) . . ?
N4 U1 K1 143.3(7) . . ?
N4 U1 O3 139.1(7) . . ?
N4 U1 O7 90.6(7) . . ?
N4 U1 O11 134.6(7) . . ?
U1 U2 K2 176.17(5) . . ?
O1 U2 U1 40.2(4) . . ?
O1 U2 K2 140.2(4) . . ?
O1 U2 O15 166.3(4) . . ?
O1 U2 O19 103.0(5) . . ?
O1 U2 O23 99.0(5) . . ?
O1 U2 N2 75.4(6) . . ?
O2 U2 U1 38.3(6) . . ?
O2 U2 K2 137.9(6) . . ?
O2 U2 O15 112.4(8) . . ?
O2 U2 O19 90.2(7) . . ?
O2 U2 O23 160.4(8) . . ?
O2 U2 N3 70.8(11) . . ?
O15 U2 U1 127.4(2) . . ?
O15 U2 K2 52.7(2) . . ?
O19 U2 U1 122.1(2) . . ?
O19 U2 K2 54.6(2) . . ?
O19 U2 O15 89.2(3) . . ?
O19 U2 O23 89.4(3) . . ?
O19 U2 N3 118.1(7) . . ?
O23 U2 U1 129.3(2) . . ?
O23 U2 K2 54.0(2) . . ?
O23 U2 O15 87.1(3) . . ?
O23 U2 N3 92.2(9) . . ?
N1 U2 U1 39.5(5) . . ?
N1 U2 K2 137.8(5) . . ?
N1 U2 O1 75.5(7) . . ?
N1 U2 O15 95.5(6) . . ?
N1 U2 O19 105.5(6) . . ?
N1 U2 O23 164.9(6) . . ?
N1 U2 N2 41.5(6) . . ?
N2 U2 U1 39.2(4) . . ?
N2 U2 K2 142.3(4) . . ?
N2 U2 O15 90.9(5) . . ?
N2 U2 O19 146.8(5) . . ?
N2 U2 O23 123.7(5) . . ?
N3 U2 U1 39.4(8) . . ?
N3 U2 K2 142.7(8) . . ?
N3 U2 O15 152.6(7) . . ?
N4 U2 U1 41.2(7) . . ?
N4 U2 K2 142.5(7) . . ?
N4 U2 O2 77.9(10) . . ?
N4 U2 O15 111.3(7) . . ?
N4 U2 O19 159.0(7) . . ?
N4 U2 O23 96.0(8) . . ?
N4 U2 N3 41.5(7) . . ?
Si1 K1 U1 66.68(7) . . ?
Si1 K1 Si2 106.27(9) . . ?
Si2 K1 U1 66.54(6) . . ?
Si3 K1 U1 67.03(7) . . ?
Si3 K1 Si1 105.38(9) . . ?
Si3 K1 Si2 104.67(9) . . ?
O3 K1 U1 39.94(14) . . ?
O3 K1 Si1 26.81(15) . . ?
O3 K1 Si2 91.28(15) . . ?
O3 K1 Si3 88.38(18) . . ?
O3 K1 O7 66.83(19) . . ?
O3 K1 O11 66.6(2) . . ?
O6 K1 U1 94.92(18) . . ?
O6 K1 Si1 28.26(17) . . ?
O6 K1 Si2 119.45(19) . . ?
O6 K1 Si3 120.41(18) . . ?
O6 K1 O3 55.1(2) . . ?
O6 K1 O7 109.7(2) . . ?
O6 K1 O9 125.3(2) . . ?
O6 K1 O11 113.8(2) . . ?
O7 K1 U1 39.49(13) . . ?
O7 K1 Si1 87.47(16) . . ?
O7 K1 Si2 27.30(14) . . ?
O7 K1 Si3 91.35(17) . . ?
O9 K1 U1 93.92(16) . . ?
O9 K1 Si1 125.51(18) . . ?
O9 K1 Si2 27.98(16) . . ?
O9 K1 Si3 112.74(18) . . ?
O9 K1 O3 117.5(2) . . ?
O9 K1 O7 55.2(2) . . ?
O9 K1 O11 106.8(2) . . ?
O11 K1 U1 39.49(15) . . ?
O11 K1 Si1 89.73(16) . . ?
O11 K1 Si2 87.93(15) . . ?
O11 K1 Si3 27.56(15) . . ?
O11 K1 O7 67.8(2) . . ?
O14 K1 U1 95.17(18) . . ?
O14 K1 Si1 118.67(17) . . ?
O14 K1 Si2 119.19(18) . . ?
O14 K1 Si3 28.15(17) . . ?
O14 K1 O3 110.8(2) . . ?
O14 K1 O6 119.5(2) . . ?
O14 K1 O7 115.3(2) . . ?
O14 K1 O9 113.2(2) . . ?
O14 K1 O11 55.7(2) . . ?
Si4 K2 U2 66.27(9) . . ?
Si4 K2 Si5 105.47(12) . . ?
Si5 K2 U2 65.48(8) . . ?
Si6 K2 U2 66.38(9) . . ?
Si6 K2 Si4 105.26(13) . . ?
Si6 K2 Si5 103.16(13) . . ?
O15 K2 U2 39.70(18) . . ?
O15 K2 Si4 26.62(18) . . ?
O15 K2 Si5 88.02(19) . . ?
O15 K2 Si6 90.3(2) . . ?
O15 K2 O19 67.1(2) . . ?
O15 K2 O23 66.4(3) . . ?
O18 K2 U2 94.4(2) . . ?
O18 K2 Si4 28.18(19) . . ?
O18 K2 Si5 121.6(2) . . ?
O18 K2 Si6 118.2(2) . . ?
O18 K2 O15 54.8(3) . . ?
O18 K2 O19 114.8(3) . . ?
O18 K2 O23 109.0(3) . . ?
O19 K2 U2 38.96(16) . . ?
O19 K2 Si4 90.3(2) . . ?
O19 K2 Si5 26.57(16) . . ?
O19 K2 Si6 86.7(2) . . ?
O21 K2 U2 93.34(19) . . ?
O21 K2 Si4 118.8(2) . . ?
O21 K2 Si5 27.89(18) . . ?
O21 K2 Si6 118.2(2) . . ?
O21 K2 O15 110.2(3) . . ?
O21 K2 O18 121.2(3) . . ?
O21 K2 O19 54.5(2) . . ?
O21 K2 O23 113.2(3) . . ?
O23 K2 U2 39.43(17) . . ?
O23 K2 Si4 87.0(2) . . ?
O23 K2 Si5 89.28(19) . . ?
O23 K2 Si6 27.12(18) . . ?
O23 K2 O19 66.4(2) . . ?
O26 K2 U2 94.1(2) . . ?
O26 K2 Si4 126.0(2) . . ?
O26 K2 Si5 110.7(2) . . ?
O26 K2 Si6 28.7(2) . . ?
O26 K2 O15 117.6(3) . . ?
O26 K2 O18 125.6(3) . . ?
O26 K2 O19 104.9(3) . . ?
O26 K2 O21 111.7(3) . . ?
O26 K2 O23 55.6(3) . . ?
O3 Si1 K1 54.8(3) . . ?
O3 Si1 O4 115.4(4) . . ?
O3 Si1 O5 115.9(4) . . ?
O3 Si1 O6 105.1(4) . . ?
O4 Si1 K1 129.4(3) . . ?
O4 Si1 O6 109.7(4) . . ?
O5 Si1 K1 123.5(3) . . ?
O5 Si1 O4 105.6(4) . . ?
O5 Si1 O6 104.5(5) . . ?
O6 Si1 K1 50.3(3) . . ?
O7 Si2 K1 55.1(3) . . ?
O7 Si2 O8 115.9(4) . . ?
O7 Si2 O9 105.6(4) . . ?
O7 Si2 O10 114.6(4) . . ?
O8 Si2 K1 128.6(3) . . ?
O8 Si2 O9 105.0(4) . . ?
O8 Si2 O10 105.1(4) . . ?
O9 Si2 K1 50.7(2) . . ?
O10 Si2 K1 125.0(3) . . ?
O10 Si2 O9 110.3(4) . . ?
O11 Si3 K1 55.5(3) . . ?
O11 Si3 O12 116.1(4) . . ?
O11 Si3 O13 114.3(4) . . ?
O11 Si3 O14 105.0(4) . . ?
O12 Si3 K1 124.2(3) . . ?
O12 Si3 O14 104.7(4) . . ?
O13 Si3 K1 128.8(3) . . ?
O13 Si3 O12 105.6(4) . . ?
O13 Si3 O14 110.6(4) . . ?
O14 Si3 K1 49.5(3) . . ?
O15 Si4 K2 53.0(3) . . ?
O15 Si4 O16 114.4(6) . . ?
O15 Si4 O17 115.0(5) . . ?
O15 Si4 O18 105.0(5) . . ?
O16 Si4 K2 124.5(4) . . ?
O16 Si4 O18 105.9(5) . . ?
O17 Si4 K2 130.0(4) . . ?
O17 Si4 O16 105.0(6) . . ?
O17 Si4 O18 111.3(5) . . ?
O18 Si4 K2 52.1(4) . . ?
O19 Si5 K2 54.9(3) . . ?
O19 Si5 O20 116.3(5) . . ?
O19 Si5 O21 105.9(5) . . ?
O19 Si5 O22 115.3(6) . . ?
O20 Si5 K2 123.3(4) . . ?
O20 Si5 O21 103.2(5) . . ?
O21 Si5 K2 51.0(3) . . ?
O22 Si5 K2 129.5(4) . . ?
O22 Si5 O20 105.7(5) . . ?
O22 Si5 O21 109.8(5) . . ?
O23 Si6 K2 55.3(3) . . ?
O23 Si6 O24 115.7(6) . . ?
O23 Si6 O25 116.0(6) . . ?
O23 Si6 O26 106.7(5) . . ?
O24 Si6 K2 122.2(5) . . ?
O24 Si6 O25 105.3(6) . . ?
O24 Si6 O26 108.5(5) . . ?
O25 Si6 K2 130.8(5) . . ?
O25 Si6 O26 103.8(7) . . ?
O26 Si6 K2 52.1(4) . . ?
U2 O1 U1 100.0(6) . . ?
U1 O2 U2 101.8(10) . . ?
U1 O3 K1 87.5(2) . . ?
Si1 O3 U1 172.3(5) . . ?
Si1 O3 K1 98.3(3) . . ?
C1 O4 Si1 130.6(8) . . ?
C5 O5 Si1 132.1(8) . . ?
Si1 O6 K1 101.5(3) . . ?
C12 O6 K1 126.8(7) . . ?
C12 O6 Si1 131.0(8) . . ?
U1 O7 K1 87.70(19) . . ?
Si2 O7 U1 169.1(5) . . ?
Si2 O7 K1 97.6(3) . . ?
C16 O8 Si2 131.6(8) . . ?
Si2 O9 K1 101.3(3) . . ?
C20 O9 K1 126.1(6) . . ?
C20 O9 Si2 132.5(7) . . ?
C24 O10 Si2 130.3(7) . . ?
U1 O11 K1 87.8(2) . . ?
Si3 O11 U1 174.6(4) . . ?
Si3 O11 K1 97.0(3) . . ?
C28 O12 Si3 133.7(7) . . ?
C32 O13 Si3 129.9(8) . . ?
Si3 O14 K1 102.3(4) . . ?
C36 O14 K1 124.9(7) . . ?
C36 O14 Si3 132.0(8) . . ?
U2 O15 K2 87.6(3) . . ?
Si4 O15 U2 170.9(6) . . ?
Si4 O15 K2 100.4(4) . . ?
C40 O16 Si4 130.1(10) . . ?
C44 O17 Si4 129.6(9) . . ?
Si4 O18 K2 99.7(4) . . ?
C48 O18 K2 127.8(10) . . ?
C48 O18 Si4 131.7(11) . . ?
U2 O19 K2 86.5(3) . . ?
Si5 O19 U2 173.4(5) . . ?
Si5 O19 K2 98.6(4) . . ?
C52 O20 Si5 132.4(11) . . ?
Si5 O21 K2 101.1(4) . . ?
C56 O21 K2 123.4(8) . . ?
C56 O21 Si5 133.0(8) . . ?
C60 O22 Si5 130.1(10) . . ?
U2 O23 K2 86.6(3) . . ?
Si6 O23 U2 170.9(6) . . ?
Si6 O23 K2 97.6(4) . . ?
C64 O24 Si6 131.7(9) . . ?
C68 O25 Si6 127.3(12) . . ?
Si6 O26 K2 99.3(4) . . ?
C72 O26 K2 128.5(10) . . ?
C72 O26 Si6 132.2(11) . . ?
U2 N1 U1 102.5(8) . . ?
N2 N1 U1 68.4(9) . . ?
N2 N1 U2 72.0(10) . . ?
U1 N2 U2 100.8(6) . . ?
N1 N2 U1 70.4(9) . . ?
N1 N2 U2 66.5(9) . . ?
U1 N3 U2 98.6(13) . . ?
N4 N3 U1 73.7(16) . . ?
N4 N3 U2 60.4(15) . . ?
U2 N4 U1 102.9(10) . . ?
N3 N4 U1 65.7(15) . . ?
N3 N4 U2 78.1(16) . . ?
O4 C1 C2 111.2(10) . . ?
O4 C1 C3 105.0(11) . . ?
O4 C1 C4 106.9(10) . . ?
C3 C1 C2 110.7(11) . . ?
C4 C1 C2 110.3(12) . . ?
C4 C1 C3 112.7(11) . . ?
C1 C2 H2A 109.5 . . ?
C1 C2 H2B 109.5 . . ?
C1 C2 H2C 109.5 . . ?
H2A C2 H2B 109.5 . . ?
H2A C2 H2C 109.5 . . ?
H2B C2 H2C 109.5 . . ?
C1 C3 H3A 109.5 . . ?
C1 C3 H3B 109.5 . . ?
C1 C3 H3C 109.5 . . ?
H3A C3 H3B 109.5 . . ?
H3A C3 H3C 109.5 . . ?
H3B C3 H3C 109.5 . . ?
C1 C4 H4A 109.5 . . ?
C1 C4 H4B 109.5 . . ?
C1 C4 H4C 109.5 . . ?
H4A C4 H4B 109.5 . . ?
H4A C4 H4C 109.5 . . ?
H4B C4 H4C 109.5 . . ?
O5 C5 C6 105.3(13) . . ?
O5 C5 C7 119.7(17) . . ?
O5 C5 C8 106.7(16) . . ?
O5 C5 C9 112.3(14) . . ?
O5 C5 C10 95.3(14) . . ?
O5 C5 C11 111.4(15) . . ?
C7 C5 C6 108.4(13) . . ?
C7 C5 C8 110.0(13) . . ?
C8 C5 C6 105.9(12) . . ?
C9 C5 C10 108.7(11) . . ?
C11 C5 C9 115.4(13) . . ?
C11 C5 C10 111.8(12) . . ?
C5 C6 H6A 109.5 . . ?
C5 C6 H6B 109.5 . . ?
C5 C6 H6C 109.5 . . ?
H6A C6 H6B 109.5 . . ?
H6A C6 H6C 109.5 . . ?
H6B C6 H6C 109.5 . . ?
C5 C7 H7A 109.5 . . ?
C5 C7 H7B 109.5 . . ?
C5 C7 H7C 109.5 . . ?
H7A C7 H7B 109.5 . . ?
H7A C7 H7C 109.5 . . ?
H7B C7 H7C 109.5 . . ?
C5 C8 H8A 109.5 . . ?
C5 C8 H8B 109.5 . . ?
C5 C8 H8C 109.5 . . ?
H8A C8 H8B 109.5 . . ?
H8A C8 H8C 109.5 . . ?
H8B C8 H8C 109.5 . . ?
C5 C9 H9A 109.5 . . ?
C5 C9 H9B 109.5 . . ?
C5 C9 H9C 109.5 . . ?
H9A C9 H9B 109.5 . . ?
H9A C9 H9C 109.5 . . ?
H9B C9 H9C 109.5 . . ?
C5 C10 H10A 109.5 . . ?
C5 C10 H10B 109.5 . . ?
C5 C10 H10C 109.5 . . ?
H10A C10 H10B 109.5 . . ?
H10A C10 H10C 109.5 . . ?
H10B C10 H10C 109.5 . . ?
C5 C11 H11A 109.5 . . ?
C5 C11 H11B 109.5 . . ?
C5 C11 H11C 109.5 . . ?
H11A C11 H11B 109.5 . . ?
H11A C11 H11C 109.5 . . ?
H11B C11 H11C 109.5 . . ?
O6 C12 C13 107.0(12) . . ?
O6 C12 C14 109.9(11) . . ?
O6 C12 C15 110.5(11) . . ?
C13 C12 C15 107.3(12) . . ?
C14 C12 C13 109.9(14) . . ?
C14 C12 C15 112.1(14) . . ?
C12 C13 H13A 109.5 . . ?
C12 C13 H13B 109.5 . . ?
C12 C13 H13C 109.5 . . ?
H13A C13 H13B 109.5 . . ?
H13A C13 H13C 109.5 . . ?
H13B C13 H13C 109.5 . . ?
C12 C14 H14A 109.5 . . ?
C12 C14 H14B 109.5 . . ?
C12 C14 H14C 109.5 . . ?
H14A C14 H14B 109.5 . . ?
H14A C14 H14C 109.5 . . ?
H14B C14 H14C 109.5 . . ?
C12 C15 H15A 109.5 . . ?
C12 C15 H15B 109.5 . . ?
C12 C15 H15C 109.5 . . ?
H15A C15 H15B 109.5 . . ?
H15A C15 H15C 109.5 . . ?
H15B C15 H15C 109.5 . . ?
O8 C16 C17 105.0(10) . . ?
O8 C16 C18 105.2(10) . . ?
O8 C16 C19 110.0(9) . . ?
C18 C16 C17 112.9(10) . . ?
C19 C16 C17 111.4(11) . . ?
C19 C16 C18 111.9(11) . . ?
C16 C17 H17A 109.5 . . ?
C16 C17 H17B 109.5 . . ?
C16 C17 H17C 109.5 . . ?
H17A C17 H17B 109.5 . . ?
H17A C17 H17C 109.5 . . ?
H17B C17 H17C 109.5 . . ?
C16 C18 H18A 109.5 . . ?
C16 C18 H18B 109.5 . . ?
C16 C18 H18C 109.5 . . ?
H18A C18 H18B 109.5 . . ?
H18A C18 H18C 109.5 . . ?
H18B C18 H18C 109.5 . . ?
C16 C19 H19A 109.5 . . ?
C16 C19 H19B 109.5 . . ?
C16 C19 H19C 109.5 . . ?
H19A C19 H19B 109.5 . . ?
H19A C19 H19C 109.5 . . ?
H19B C19 H19C 109.5 . . ?
O9 C20 C21 108.8(11) . . ?
O9 C20 C22 113.7(12) . . ?
O9 C20 C23 107.2(9) . . ?
C22 C20 C21 106.4(12) . . ?
C22 C20 C23 112.4(13) . . ?
C23 C20 C21 108.1(13) . . ?
C20 C21 H21A 109.5 . . ?
C20 C21 H21B 109.5 . . ?
C20 C21 H21C 109.5 . . ?
H21A C21 H21B 109.5 . . ?
H21A C21 H21C 109.5 . . ?
H21B C21 H21C 109.5 . . ?
C20 C22 H22A 109.5 . . ?
C20 C22 H22B 109.5 . . ?
C20 C22 H22C 109.5 . . ?
H22A C22 H22B 109.5 . . ?
H22A C22 H22C 109.5 . . ?
H22B C22 H22C 109.5 . . ?
C20 C23 H23A 109.5 . . ?
C20 C23 H23B 109.5 . . ?
C20 C23 H23C 109.5 . . ?
H23A C23 H23B 109.5 . . ?
H23A C23 H23C 109.5 . . ?
H23B C23 H23C 109.5 . . ?
O10 C24 C25 106.0(10) . . ?
O10 C24 C26 112.5(11) . . ?
O10 C24 C27 106.1(11) . . ?
C25 C24 C27 112.3(12) . . ?
C26 C24 C25 110.5(12) . . ?
C26 C24 C27 109.4(11) . . ?
C24 C25 H25A 109.5 . . ?
C24 C25 H25B 109.5 . . ?
C24 C25 H25C 109.5 . . ?
H25A C25 H25B 109.5 . . ?
H25A C25 H25C 109.5 . . ?
H25B C25 H25C 109.5 . . ?
C24 C26 H26A 109.5 . . ?
C24 C26 H26B 109.5 . . ?
C24 C26 H26C 109.5 . . ?
H26A C26 H26B 109.5 . . ?
H26A C26 H26C 109.5 . . ?
H26B C26 H26C 109.5 . . ?
C24 C27 H27A 109.5 . . ?
C24 C27 H27B 109.5 . . ?
C24 C27 H27C 109.5 . . ?
H27A C27 H27B 109.5 . . ?
H27A C27 H27C 109.5 . . ?
H27B C27 H27C 109.5 . . ?
O12 C28 C29 105.3(11) . . ?
O12 C28 C30 110.7(9) . . ?
O12 C28 C31 106.5(11) . . ?
C30 C28 C29 110.8(13) . . ?
C30 C28 C31 112.0(13) . . ?
C31 C28 C29 111.3(11) . . ?
C28 C29 H29A 109.5 . . ?
C28 C29 H29B 109.5 . . ?
C28 C29 H29C 109.5 . . ?
H29A C29 H29B 109.5 . . ?
H29A C29 H29C 109.5 . . ?
H29B C29 H29C 109.5 . . ?
C28 C30 H30A 109.5 . . ?
C28 C30 H30B 109.5 . . ?
C28 C30 H30C 109.5 . . ?
H30A C30 H30B 109.5 . . ?
H30A C30 H30C 109.5 . . ?
H30B C30 H30C 109.5 . . ?
C28 C31 H31A 109.5 . . ?
C28 C31 H31B 109.5 . . ?
C28 C31 H31C 109.5 . . ?
H31A C31 H31B 109.5 . . ?
H31A C31 H31C 109.5 . . ?
H31B C31 H31C 109.5 . . ?
O13 C32 C33 105.7(10) . . ?
O13 C32 C34 108.1(10) . . ?
O13 C32 C35 111.1(10) . . ?
C33 C32 C34 111.1(12) . . ?
C33 C32 C35 109.6(11) . . ?
C34 C32 C35 111.1(11) . . ?
C32 C33 H33A 109.5 . . ?
C32 C33 H33B 109.5 . . ?
C32 C33 H33C 109.5 . . ?
H33A C33 H33B 109.5 . . ?
H33A C33 H33C 109.5 . . ?
H33B C33 H33C 109.5 . . ?
C32 C34 H34A 109.5 . . ?
C32 C34 H34B 109.5 . . ?
C32 C34 H34C 109.5 . . ?
H34A C34 H34B 109.5 . . ?
H34A C34 H34C 109.5 . . ?
H34B C34 H34C 109.5 . . ?
C32 C35 H35A 109.5 . . ?
C32 C35 H35B 109.5 . . ?
C32 C35 H35C 109.5 . . ?
H35A C35 H35B 109.5 . . ?
H35A C35 H35C 109.5 . . ?
H35B C35 H35C 109.5 . . ?
O14 C36 C37 106.9(10) . . ?
O14 C36 C38 106.3(11) . . ?
O14 C36 C39 111.4(12) . . ?
C37 C36 C38 109.8(14) . . ?
C37 C36 C39 112.2(13) . . ?
C39 C36 C38 110.1(12) . . ?
C36 C37 H37A 109.5 . . ?
C36 C37 H37B 109.5 . . ?
C36 C37 H37C 109.5 . . ?
H37A C37 H37B 109.5 . . ?
H37A C37 H37C 109.5 . . ?
H37B C37 H37C 109.5 . . ?
C36 C38 H38A 109.5 . . ?
C36 C38 H38B 109.5 . . ?
C36 C38 H38C 109.5 . . ?
H38A C38 H38B 109.5 . . ?
H38A C38 H38C 109.5 . . ?
H38B C38 H38C 109.5 . . ?
C36 C39 H39A 109.5 . . ?
C36 C39 H39B 109.5 . . ?
C36 C39 H39C 109.5 . . ?
H39A C39 H39B 109.5 . . ?
H39A C39 H39C 109.5 . . ?
H39B C39 H39C 109.5 . . ?
O16 C40 C41 112.0(15) . . ?
O16 C40 C42 108.6(17) . . ?
O16 C40 C43 104.7(15) . . ?
C42 C40 C41 108.1(19) . . ?
C42 C40 C43 108.8(17) . . ?
C43 C40 C41 114.4(19) . . ?
C40 C41 H41A 109.5 . . ?
C40 C41 H41B 109.5 . . ?
C40 C41 H41C 109.5 . . ?
H41A C41 H41B 109.5 . . ?
H41A C41 H41C 109.5 . . ?
H41B C41 H41C 109.5 . . ?
C40 C42 H42A 109.5 . . ?
C40 C42 H42B 109.5 . . ?
C40 C42 H42C 109.5 . . ?
H42A C42 H42B 109.5 . . ?
H42A C42 H42C 109.5 . . ?
H42B C42 H42C 109.5 . . ?
C40 C43 H43A 109.5 . . ?
C40 C43 H43B 109.5 . . ?
C40 C43 H43C 109.5 . . ?
H43A C43 H43B 109.5 . . ?
H43A C43 H43C 109.5 . . ?
H43B C43 H43C 109.5 . . ?
O17 C44 C45 104.6(12) . . ?
O17 C44 C46 106.3(12) . . ?
O17 C44 C47 110.5(13) . . ?
C45 C44 C46 108.0(14) . . ?
C47 C44 C45 112.9(15) . . ?
C47 C44 C46 114.0(14) . . ?
C44 C45 H45A 109.5 . . ?
C44 C45 H45B 109.5 . . ?
C44 C45 H45C 109.5 . . ?
H45A C45 H45B 109.5 . . ?
H45A C45 H45C 109.5 . . ?
H45B C45 H45C 109.5 . . ?
C44 C46 H46A 109.5 . . ?
C44 C46 H46B 109.5 . . ?
C44 C46 H46C 109.5 . . ?
H46A C46 H46B 109.5 . . ?
H46A C46 H46C 109.5 . . ?
H46B C46 H46C 109.5 . . ?
C44 C47 H47A 109.5 . . ?
C44 C47 H47B 109.5 . . ?
C44 C47 H47C 109.5 . . ?
H47A C47 H47B 109.5 . . ?
H47A C47 H47C 109.5 . . ?
H47B C47 H47C 109.5 . . ?
O18 C48 C49 113.1(14) . . ?
O18 C48 C50 107.6(15) . . ?
O18 C48 C51 111.3(14) . . ?
C50 C48 C49 110.7(16) . . ?
C51 C48 C49 105.7(16) . . ?
C51 C48 C50 108.4(16) . . ?
C48 C49 H49A 109.5 . . ?
C48 C49 H49B 109.5 . . ?
C48 C49 H49C 109.5 . . ?
H49A C49 H49B 109.5 . . ?
H49A C49 H49C 109.5 . . ?
H49B C49 H49C 109.5 . . ?
C48 C50 H50A 109.5 . . ?
C48 C50 H50B 109.5 . . ?
C48 C50 H50C 109.5 . . ?
H50A C50 H50B 109.5 . . ?
H50A C50 H50C 109.5 . . ?
H50B C50 H50C 109.5 . . ?
C48 C51 H51A 109.5 . . ?
C48 C51 H51B 109.5 . . ?
C48 C51 H51C 109.5 . . ?
H51A C51 H51B 109.5 . . ?
H51A C51 H51C 109.5 . . ?
H51B C51 H51C 109.5 . . ?
O20 C52 C53 110.5(13) . . ?
O20 C52 C54 108.4(16) . . ?
O20 C52 C55 112.4(15) . . ?
C53 C52 C55 103.4(18) . . ?
C54 C52 C53 110.9(18) . . ?
C54 C52 C55 111.1(15) . . ?
C52 C53 H53A 109.5 . . ?
C52 C53 H53B 109.5 . . ?
C52 C53 H53C 109.5 . . ?
H53A C53 H53B 109.5 . . ?
H53A C53 H53C 109.5 . . ?
H53B C53 H53C 109.5 . . ?
C52 C54 H54A 109.5 . . ?
C52 C54 H54B 109.5 . . ?
C52 C54 H54C 109.5 . . ?
H54A C54 H54B 109.5 . . ?
H54A C54 H54C 109.5 . . ?
H54B C54 H54C 109.5 . . ?
C52 C55 H55A 109.5 . . ?
C52 C55 H55B 109.5 . . ?
C52 C55 H55C 109.5 . . ?
H55A C55 H55B 109.5 . . ?
H55A C55 H55C 109.5 . . ?
H55B C55 H55C 109.5 . . ?
O21 C56 C57 109.8(13) . . ?
O21 C56 C58 110.0(14) . . ?
O21 C56 C59 106.1(11) . . ?
C58 C56 C57 110.5(13) . . ?
C59 C56 C57 110.8(15) . . ?
C59 C56 C58 109.6(14) . . ?
C56 C57 H57A 109.5 . . ?
C56 C57 H57B 109.5 . . ?
C56 C57 H57C 109.5 . . ?
H57A C57 H57B 109.5 . . ?
H57A C57 H57C 109.5 . . ?
H57B C57 H57C 109.5 . . ?
C56 C58 H58A 109.5 . . ?
C56 C58 H58B 109.5 . . ?
C56 C58 H58C 109.5 . . ?
H58A C58 H58B 109.5 . . ?
H58A C58 H58C 109.5 . . ?
H58B C58 H58C 109.5 . . ?
C56 C59 H59A 109.5 . . ?
C56 C59 H59B 109.5 . . ?
C56 C59 H59C 109.5 . . ?
H59A C59 H59B 109.5 . . ?
H59A C59 H59C 109.5 . . ?
H59B C59 H59C 109.5 . . ?
O22 C60 C61 108.9(15) . . ?
O22 C60 C62 106.7(15) . . ?
O22 C60 C63 112.4(15) . . ?
C61 C60 C62 107.9(16) . . ?
C61 C60 C63 111.4(17) . . ?
C62 C60 C63 109.4(16) . . ?
C60 C61 H61A 109.5 . . ?
C60 C61 H61B 109.5 . . ?
C60 C61 H61C 109.5 . . ?
H61A C61 H61B 109.5 . . ?
H61A C61 H61C 109.5 . . ?
H61B C61 H61C 109.5 . . ?
C60 C62 H62A 109.5 . . ?
C60 C62 H62B 109.5 . . ?
C60 C62 H62C 109.5 . . ?
H62A C62 H62B 109.5 . . ?
H62A C62 H62C 109.5 . . ?
H62B C62 H62C 109.5 . . ?
C60 C63 H63A 109.5 . . ?
C60 C63 H63B 109.5 . . ?
C60 C63 H63C 109.5 . . ?
H63A C63 H63B 109.5 . . ?
H63A C63 H63C 109.5 . . ?
H63B C63 H63C 109.5 . . ?
O24 C64 C65 105.4(14) . . ?
O24 C64 C66 112.8(13) . . ?
O24 C64 C67 104.9(14) . . ?
C65 C64 C67 112.8(14) . . ?
C66 C64 C65 108.3(16) . . ?
C66 C64 C67 112.4(16) . . ?
C64 C65 H65A 109.5 . . ?
C64 C65 H65B 109.5 . . ?
C64 C65 H65C 109.5 . . ?
H65A C65 H65B 109.5 . . ?
H65A C65 H65C 109.5 . . ?
H65B C65 H65C 109.5 . . ?
C64 C66 H66A 109.5 . . ?
C64 C66 H66B 109.5 . . ?
C64 C66 H66C 109.5 . . ?
H66A C66 H66B 109.5 . . ?
H66A C66 H66C 109.5 . . ?
H66B C66 H66C 109.5 . . ?
C64 C67 H67A 109.5 . . ?
C64 C67 H67B 109.5 . . ?
C64 C67 H67C 109.5 . . ?
H67A C67 H67B 109.5 . . ?
H67A C67 H67C 109.5 . . ?
H67B C67 H67C 109.5 . . ?
O25 C68 C69 117.1(19) . . ?
O25 C68 C70 102.6(18) . . ?
O25 C68 C71 103.4(17) . . ?
C69 C68 C71 108.8(14) . . ?
C70 C68 C69 113.9(15) . . ?
C70 C68 C71 110.3(14) . . ?
C68 C69 H69A 109.5 . . ?
C68 C69 H69B 109.5 . . ?
C68 C69 H69C 109.5 . . ?
H69A C69 H69B 109.5 . . ?
H69A C69 H69C 109.5 . . ?
H69B C69 H69C 109.5 . . ?
C68 C70 H70A 109.5 . . ?
C68 C70 H70B 109.5 . . ?
C68 C70 H70C 109.5 . . ?
H70A C70 H70B 109.5 . . ?
H70A C70 H70C 109.5 . . ?
H70B C70 H70C 109.5 . . ?
C68 C71 H71A 109.5 . . ?
C68 C71 H71B 109.5 . . ?
C68 C71 H71C 109.5 . . ?
H71A C71 H71B 109.5 . . ?
H71A C71 H71C 109.5 . . ?
H71B C71 H71C 109.5 . . ?
O26 C72 C73 107.4(13) . . ?
O26 C72 C74 104.8(14) . . ?
O26 C72 C75 112.8(14) . . ?
C73 C72 C74 108.1(15) . . ?
C75 C72 C73 114.3(17) . . ?
C75 C72 C74 108.9(14) . . ?
C72 C73 H73A 109.5 . . ?
C72 C73 H73B 109.5 . . ?
C72 C73 H73C 109.5 . . ?
H73A C73 H73B 109.5 . . ?
H73A C73 H73C 109.5 . . ?
H73B C73 H73C 109.5 . . ?
C72 C74 H74A 109.5 . . ?
C72 C74 H74B 109.5 . . ?
C72 C74 H74C 109.5 . . ?
H74A C74 H74B 109.5 . . ?
H74A C74 H74C 109.5 . . ?
H74B C74 H74C 109.5 . . ?
C72 C75 H75A 109.5 . . ?
C72 C75 H75B 109.5 . . ?
C72 C75 H75C 109.5 . . ?
H75A C75 H75B 109.5 . . ?
H75A C75 H75C 109.5 . . ?
H75B C75 H75C 109.5 . . ?
O27 K3 O29 89.9(6) . . ?
O27 K3 O30 120.5(6) . . ?
O27 K3 O31 97.3(5) . . ?
O27 K3 N5 57.8(6) . . ?
O27 K3 N6 126.2(6) . . ?
O27 K3 C79 42.1(6) . . ?
O28 K3 O27 63.2(6) . . ?
O28 K3 O29 130.7(6) . . ?
O28 K3 O30 97.5(5) . . ?
O28 K3 O31 125.3(5) . . ?
O28 K3 O32 106.1(5) . . ?
O28 K3 N5 120.2(6) . . ?
O28 K3 N6 63.5(6) . . ?
O28 K3 C79 21.8(4) . . ?
O29 K3 N5 59.5(6) . . ?
O29 K3 N6 120.4(6) . . ?
O29 K3 C79 115.4(6) . . ?
O30 K3 O29 60.0(6) . . ?
O30 K3 O31 133.3(5) . . ?
O30 K3 N5 119.5(6) . . ?
O30 K3 N6 60.8(5) . . ?
O30 K3 C79 103.4(6) . . ?
O31 K3 O29 96.8(5) . . ?
O31 K3 N5 57.3(5) . . ?
O31 K3 N6 119.0(5) . . ?
O31 K3 C79 123.3(5) . . ?
O32 K3 O27 142.5(6) . . ?
O32 K3 O29 118.5(6) . . ?
O32 K3 O30 95.8(5) . . ?
O32 K3 O31 58.0(5) . . ?
O32 K3 N5 114.1(6) . . ?
O32 K3 N6 61.8(6) . . ?
O32 K3 C79 125.3(6) . . ?
N5 K3 C79 99.9(6) . . ?
N6 K3 N5 175.6(6) . . ?
N6 K3 C79 84.1(6) . . ?
C77 O27 K3 112.3(17) . . ?
C78 O27 K3 111.1(16) . . ?
C78 O27 C77 109(2) . . ?
C79 O28 K3 110.3(16) . . ?
C79 O28 C80 123(2) . . ?
C80 O28 K3 113.6(16) . . ?
C83 O29 K3 114.1(17) . . ?
C83 O29 C84 115(2) . . ?
C84 O29 K3 105.2(17) . . ?
C85 O30 K3 110.1(15) . . ?
C85 O30 C86 118(2) . . ?
C86 O30 K3 110.7(15) . . ?
C89 O31 K3 115.3(16) . . ?
C90 O31 K3 110.1(13) . . ?
C90 O31 C89 111.2(18) . . ?
C91 O32 K3 118.4(13) . . ?
C91 O32 C92 103.3(18) . . ?
C92 O32 K3 111.6(15) . . ?
C76 N5 K3 107.4(19) . . ?
C76 N5 C82 107.5(17) . . ?
C82 N5 K3 109.0(17) . . ?
C88 N5 K3 105.7(17) . . ?
C88 N5 C76 108.6(17) . . ?
C88 N5 C82 118(3) . . ?
C81 N6 K3 107.4(15) . . ?
C81 N6 C87 112(2) . . ?
C87 N6 K3 105.7(15) . . ?
C93 N6 K3 106.6(16) . . ?
C93 N6 C81 114.0(17) . . ?
C93 N6 C87 110.3(16) . . ?
N5 C76 H76A 110.3 . . ?
N5 C76 H76B 110.3 . . ?
N5 C76 C77 107(2) . . ?
H76A C76 H76B 108.5 . . ?
C77 C76 H76A 110.3 . . ?
C77 C76 H76B 110.3 . . ?
O27 C77 C76 104(3) . . ?
O27 C77 H77A 110.9 . . ?
O27 C77 H77B 110.9 . . ?
C76 C77 H77A 110.9 . . ?
C76 C77 H77B 110.9 . . ?
H77A C77 H77B 109.0 . . ?
O27 C78 H78A 109.7 . . ?
O27 C78 H78B 109.7 . . ?
O27 C78 C79 110(2) . . ?
H78A C78 H78B 108.2 . . ?
C79 C78 H78A 109.7 . . ?
C79 C78 H78B 109.7 . . ?
K3 C79 H79A 153.4 . . ?
K3 C79 H79B 92.9 . . ?
O28 C79 K3 48.0(12) . . ?
O28 C79 C78 118(2) . . ?
O28 C79 H79A 107.8 . . ?
O28 C79 H79B 107.8 . . ?
C78 C79 K3 81.3(15) . . ?
C78 C79 H79A 107.8 . . ?
C78 C79 H79B 107.8 . . ?
H79A C79 H79B 107.2 . . ?
O28 C80 H80A 108.6 . . ?
O28 C80 H80B 108.6 . . ?
O28 C80 C81 115(2) . . ?
H80A C80 H80B 107.6 . . ?
C81 C80 H80A 108.6 . . ?
C81 C80 H80B 108.6 . . ?
N6 C81 C80 114(2) . . ?
N6 C81 H81A 108.8 . . ?
N6 C81 H81B 108.8 . . ?
C80 C81 H81A 108.8 . . ?
C80 C81 H81B 108.8 . . ?
H81A C81 H81B 107.7 . . ?
N5 C82 H82A 109.7 . . ?
N5 C82 H82B 109.7 . . ?
N5 C82 C83 110(2) . . ?
H82A C82 H82B 108.2 . . ?
C83 C82 H82A 109.7 . . ?
C83 C82 H82B 109.7 . . ?
O29 C83 C82 112(2) . . ?
O29 C83 H83A 109.3 . . ?
O29 C83 H83B 109.3 . . ?
C82 C83 H83A 109.3 . . ?
C82 C83 H83B 109.3 . . ?
H83A C83 H83B 107.9 . . ?
O29 C84 H84A 112.0 . . ?
O29 C84 H84B 112.0 . . ?
O29 C84 C85 99(2) . . ?
H84A C84 H84B 109.6 . . ?
C85 C84 H84A 112.0 . . ?
C85 C84 H84B 112.0 . . ?
O30 C85 C84 109(2) . . ?
O30 C85 H85A 109.9 . . ?
O30 C85 H85B 109.9 . . ?
C84 C85 H85A 109.9 . . ?
C84 C85 H85B 109.9 . . ?
H85A C85 H85B 108.3 . . ?
O30 C86 H86A 111.8 . . ?
O30 C86 H86B 111.8 . . ?
O30 C86 C87 100(2) . . ?
H86A C86 H86B 109.5 . . ?
C87 C86 H86A 111.8 . . ?
C87 C86 H86B 111.8 . . ?
N6 C87 C86 114(2) . . ?
N6 C87 H87A 108.8 . . ?
N6 C87 H87B 108.8 . . ?
C86 C87 H87A 108.8 . . ?
C86 C87 H87B 108.8 . . ?
H87A C87 H87B 107.7 . . ?
N5 C88 H88A 110.8 . . ?
N5 C88 H88B 110.8 . . ?
N5 C88 C89 105(2) . . ?
H88A C88 H88B 108.9 . . ?
C89 C88 H88A 110.8 . . ?
C89 C88 H88B 110.8 . . ?
O31 C89 C88 104(2) . . ?
O31 C89 H89A 110.9 . . ?
O31 C89 H89B 110.9 . . ?
C88 C89 H89A 110.9 . . ?
C88 C89 H89B 110.9 . . ?
H89A C89 H89B 109.0 . . ?
O31 C90 H90A 109.5 . . ?
O31 C90 H90B 109.5 . . ?
O31 C90 C91 110.7(17) . . ?
H90A C90 H90B 108.1 . . ?
C91 C90 H90A 109.5 . . ?
C91 C90 H90B 109.5 . . ?
O32 C91 C90 100.3(17) . . ?
O32 C91 H91A 111.7 . . ?
O32 C91 H91B 111.7 . . ?
C90 C91 H91A 111.7 . . ?
C90 C91 H91B 111.7 . . ?
H91A C91 H91B 109.5 . . ?
O32 C92 H92A 110.1 . . ?
O32 C92 H92B 110.1 . . ?
O32 C92 C93 108(2) . . ?
H92A C92 H92B 108.4 . . ?
C93 C92 H92A 110.1 . . ?
C93 C92 H92B 110.1 . . ?
N6 C93 C92 116(2) . . ?
N6 C93 H93A 108.3 . . ?
N6 C93 H93B 108.3 . . ?
C92 C93 H93A 108.3 . . ?
C92 C93 H93B 108.3 . . ?
H93A C93 H93B 107.4 . . ?
C99 C94 C95 120.0 . . ?
C99 C94 C100 119.5(10) . . ?
C95 C94 C100 120.4(10) . . ?
C94 C99 H99 120.0 . . ?
C94 C99 C98 120.0 . . ?
C98 C99 H99 120.0 . . ?
C99 C98 H98 120.0 . . ?
C97 C98 C99 120.0 . . ?
C97 C98 H98 120.0 . . ?
C98 C97 H97 120.0 . . ?
C96 C97 C98 120.0 . . ?
C96 C97 H97 120.0 . . ?
C97 C96 H96 120.0 . . ?
C97 C96 C95 120.0 . . ?
C95 C96 H96 120.0 . . ?
C94 C95 H95 120.0 . . ?
C96 C95 C94 120.0 . . ?
C96 C95 H95 120.0 . . ?
C94 C100 H10D 109.5 . . ?
C94 C100 H10E 109.5 . . ?
C94 C100 H10F 109.5 . . ?
H10D C100 H10E 109.5 . . ?
H10D C100 H10F 109.5 . . ?
H10E C100 H10F 109.5 . . ?

loop_
_geom_bond_atom_site_label_1
_geom_bond_atom_site_label_2
_geom_bond_distance
_geom_bond_site_symmetry_2
_geom_bond_publ_flag
U1 U2 3.3356(5) . ?
U1 K1 3.561(2) . ?
U1 O1 2.186(14) . ?
U1 O2 2.11(2) . ?
U1 O3 2.288(7) . ?
U1 O7 2.266(6) . ?
U1 O11 2.266(7) . ?
U1 N1 2.175(18) . ?
U1 N2 2.146(15) . ?
U1 N3 2.14(3) . ?
U1 N4 2.25(2) . ?
U2 K2 3.532(3) . ?
U2 O1 2.168(14) . ?
U2 O2 2.18(2) . ?
U2 O15 2.258(9) . ?
U2 O19 2.225(8) . ?
U2 O23 2.248(8) . ?
U2 N1 2.103(18) . ?
U2 N2 2.181(16) . ?
U2 N3 2.26(3) . ?
U2 N4 2.00(3) . ?
K1 Si1 3.423(4) . ?
K1 Si2 3.432(3) . ?
K1 Si3 3.417(4) . ?
K1 O3 2.829(8) . ?
K1 O6 2.686(8) . ?
K1 O7 2.839(7) . ?
K1 O9 2.708(6) . ?
K1 O11 2.836(8) . ?
K1 O14 2.660(8) . ?
K2 Si4 3.465(6) . ?
K2 Si5 3.486(5) . ?
K2 Si6 3.452(5) . ?
K2 O15 2.812(10) . ?
K2 O18 2.773(10) . ?
K2 O19 2.883(9) . ?
K2 O21 2.762(9) . ?
K2 O23 2.862(9) . ?
K2 O26 2.759(10) . ?
Si1 O3 1.561(7) . ?
Si1 O4 1.635(7) . ?
Si1 O5 1.615(9) . ?
Si1 O6 1.654(8) . ?
Si2 O7 1.588(6) . ?
Si2 O8 1.611(7) . ?
Si2 O9 1.642(8) . ?
Si2 O10 1.627(8) . ?
Si3 O11 1.593(8) . ?
Si3 O12 1.621(7) . ?
Si3 O13 1.620(8) . ?
Si3 O14 1.650(8) . ?
Si4 O15 1.578(9) . ?
Si4 O16 1.637(10) . ?
Si4 O17 1.629(10) . ?
Si4 O18 1.660(10) . ?
Si5 O19 1.577(8) . ?
Si5 O20 1.621(9) . ?
Si5 O21 1.662(9) . ?
Si5 O22 1.600(11) . ?
Si6 O23 1.588(9) . ?
Si6 O24 1.599(10) . ?
Si6 O25 1.603(12) . ?
Si6 O26 1.678(10) . ?
O4 C1 1.451(15) . ?
O5 C5 1.426(15) . ?
O6 C12 1.431(14) . ?
O8 C16 1.464(13) . ?
O9 C20 1.414(13) . ?
O10 C24 1.425(14) . ?
O12 C28 1.446(13) . ?
O13 C32 1.452(13) . ?
O14 C36 1.452(13) . ?
O16 C40 1.418(19) . ?
O17 C44 1.441(15) . ?
O18 C48 1.407(16) . ?
O20 C52 1.418(16) . ?
O21 C56 1.412(15) . ?
O22 C60 1.427(19) . ?
O24 C64 1.486(19) . ?
O25 C68 1.41(2) . ?
O26 C72 1.401(17) . ?
N1 N2 1.52(2) . ?
N3 N4 1.53(2) . ?
C1 C2 1.507(17) . ?
C1 C3 1.507(15) . ?
C1 C4 1.495(18) . ?
C2 H2A 0.9800 . ?
C2 H2B 0.9800 . ?
C2 H2C 0.9800 . ?
C3 H3A 0.9800 . ?
C3 H3B 0.9800 . ?
C3 H3C 0.9800 . ?
C4 H4A 0.9800 . ?
C4 H4B 0.9800 . ?
C4 H4C 0.9800 . ?
C5 C6 1.562(16) . ?
C5 C7 1.496(16) . ?
C5 C8 1.536(16) . ?
C5 C9 1.529(16) . ?
C5 C10 1.570(16) . ?
C5 C11 1.501(16) . ?
C6 H6A 0.9800 . ?
C6 H6B 0.9800 . ?
C6 H6C 0.9800 . ?
C7 H7A 0.9800 . ?
C7 H7B 0.9800 . ?
C7 H7C 0.9800 . ?
C8 H8A 0.9800 . ?
C8 H8B 0.9800 . ?
C8 H8C 0.9800 . ?
C9 H9A 0.9800 . ?
C9 H9B 0.9800 . ?
C9 H9C 0.9800 . ?
C10 H10A 0.9800 . ?
C10 H10B 0.9800 . ?
C10 H10C 0.9800 . ?
C11 H11A 0.9800 . ?
C11 H11B 0.9800 . ?
C11 H11C 0.9800 . ?
C12 C13 1.490(19) . ?
C12 C14 1.482(19) . ?
C12 C15 1.530(16) . ?
C13 H13A 0.9800 . ?
C13 H13B 0.9800 . ?
C13 H13C 0.9800 . ?
C14 H14A 0.9800 . ?
C14 H14B 0.9800 . ?
C14 H14C 0.9800 . ?
C15 H15A 0.9800 . ?
C15 H15B 0.9800 . ?
C15 H15C 0.9800 . ?
C16 C17 1.526(16) . ?
C16 C18 1.515(14) . ?
C16 C19 1.501(17) . ?
C17 H17A 0.9800 . ?
C17 H17B 0.9800 . ?
C17 H17C 0.9800 . ?
C18 H18A 0.9800 . ?
C18 H18B 0.9800 . ?
C18 H18C 0.9800 . ?
C19 H19A 0.9800 . ?
C19 H19B 0.9800 . ?
C19 H19C 0.9800 . ?
C20 C21 1.490(19) . ?
C20 C22 1.445(17) . ?
C20 C23 1.488(17) . ?
C21 H21A 0.9800 . ?
C21 H21B 0.9800 . ?
C21 H21C 0.9800 . ?
C22 H22A 0.9800 . ?
C22 H22B 0.9800 . ?
C22 H22C 0.9800 . ?
C23 H23A 0.9800 . ?
C23 H23B 0.9800 . ?
C23 H23C 0.9800 . ?
C24 C25 1.519(17) . ?
C24 C26 1.500(15) . ?
C24 C27 1.538(18) . ?
C25 H25A 0.9800 . ?
C25 H25B 0.9800 . ?
C25 H25C 0.9800 . ?
C26 H26A 0.9800 . ?
C26 H26B 0.9800 . ?
C26 H26C 0.9800 . ?
C27 H27A 0.9800 . ?
C27 H27B 0.9800 . ?
C27 H27C 0.9800 . ?
C28 C29 1.521(16) . ?
C28 C30 1.481(17) . ?
C28 C31 1.502(19) . ?
C29 H29A 0.9800 . ?
C29 H29B 0.9800 . ?
C29 H29C 0.9800 . ?
C30 H30A 0.9800 . ?
C30 H30B 0.9800 . ?
C30 H30C 0.9800 . ?
C31 H31A 0.9800 . ?
C31 H31B 0.9800 . ?
C31 H31C 0.9800 . ?
C32 C33 1.492(17) . ?
C32 C34 1.511(17) . ?
C32 C35 1.550(17) . ?
C33 H33A 0.9800 . ?
C33 H33B 0.9800 . ?
C33 H33C 0.9800 . ?
C34 H34A 0.9800 . ?
C34 H34B 0.9800 . ?
C34 H34C 0.9800 . ?
C35 H35A 0.9800 . ?
C35 H35B 0.9800 . ?
C35 H35C 0.9800 . ?
C36 C37 1.473(18) . ?
C36 C38 1.521(17) . ?
C36 C39 1.473(19) . ?
C37 H37A 0.9800 . ?
C37 H37B 0.9800 . ?
C37 H37C 0.9800 . ?
C38 H38A 0.9800 . ?
C38 H38B 0.9800 . ?
C38 H38C 0.9800 . ?
C39 H39A 0.9800 . ?
C39 H39B 0.9800 . ?
C39 H39C 0.9800 . ?
C40 C41 1.52(2) . ?
C40 C42 1.47(2) . ?
C40 C43 1.51(2) . ?
C41 H41A 0.9800 . ?
C41 H41B 0.9800 . ?
C41 H41C 0.9800 . ?
C42 H42A 0.9800 . ?
C42 H42B 0.9800 . ?
C42 H42C 0.9800 . ?
C43 H43A 0.9800 . ?
C43 H43B 0.9800 . ?
C43 H43C 0.9800 . ?
C44 C45 1.52(2) . ?
C44 C46 1.53(2) . ?
C44 C47 1.51(2) . ?
C45 H45A 0.9800 . ?
C45 H45B 0.9800 . ?
C45 H45C 0.9800 . ?
C46 H46A 0.9800 . ?
C46 H46B 0.9800 . ?
C46 H46C 0.9800 . ?
C47 H47A 0.9800 . ?
C47 H47B 0.9800 . ?
C47 H47C 0.9800 . ?
C48 C49 1.54(2) . ?
C48 C50 1.47(2) . ?
C48 C51 1.46(2) . ?
C49 H49A 0.9800 . ?
C49 H49B 0.9800 . ?
C49 H49C 0.9800 . ?
C50 H50A 0.9800 . ?
C50 H50B 0.9800 . ?
C50 H50C 0.9800 . ?
C51 H51A 0.9800 . ?
C51 H51B 0.9800 . ?
C51 H51C 0.9800 . ?
C52 C53 1.45(2) . ?
C52 C54 1.43(2) . ?
C52 C55 1.47(2) . ?
C53 H53A 0.9800 . ?
C53 H53B 0.9800 . ?
C53 H53C 0.9800 . ?
C54 H54A 0.9800 . ?
C54 H54B 0.9800 . ?
C54 H54C 0.9800 . ?
C55 H55A 0.9800 . ?
C55 H55B 0.9800 . ?
C55 H55C 0.9800 . ?
C56 C57 1.54(2) . ?
C56 C58 1.53(2) . ?
C56 C59 1.484(18) . ?
C57 H57A 0.9800 . ?
C57 H57B 0.9800 . ?
C57 H57C 0.9800 . ?
C58 H58A 0.9800 . ?
C58 H58B 0.9800 . ?
C58 H58C 0.9800 . ?
C59 H59A 0.9800 . ?
C59 H59B 0.9800 . ?
C59 H59C 0.9800 . ?
C60 C61 1.46(2) . ?
C60 C62 1.53(2) . ?
C60 C63 1.54(2) . ?
C61 H61A 0.9800 . ?
C61 H61B 0.9800 . ?
C61 H61C 0.9800 . ?
C62 H62A 0.9800 . ?
C62 H62B 0.9800 . ?
C62 H62C 0.9800 . ?
C63 H63A 0.9800 . ?
C63 H63B 0.9800 . ?
C63 H63C 0.9800 . ?
C64 C65 1.51(2) . ?
C64 C66 1.50(2) . ?
C64 C67 1.547(19) . ?
C65 H65A 0.9800 . ?
C65 H65B 0.9800 . ?
C65 H65C 0.9800 . ?
C66 H66A 0.9800 . ?
C66 H66B 0.9800 . ?
C66 H66C 0.9800 . ?
C67 H67A 0.9800 . ?
C67 H67B 0.9800 . ?
C67 H67C 0.9800 . ?
C68 C69 1.458(17) . ?
C68 C70 1.450(17) . ?
C68 C71 1.497(17) . ?
C69 H69A 0.9800 . ?
C69 H69B 0.9800 . ?
C69 H69C 0.9800 . ?
C70 H70A 0.9800 . ?
C70 H70B 0.9800 . ?
C70 H70C 0.9800 . ?
C71 H71A 0.9800 . ?
C71 H71B 0.9800 . ?
C71 H71C 0.9800 . ?
C72 C73 1.54(2) . ?
C72 C74 1.56(2) . ?
C72 C75 1.496(19) . ?
C73 H73A 0.9800 . ?
C73 H73B 0.9800 . ?
C73 H73C 0.9800 . ?
C74 H74A 0.9800 . ?
C74 H74B 0.9800 . ?
C74 H74C 0.9800 . ?
C75 H75A 0.9800 . ?
C75 H75B 0.9800 . ?
C75 H75C 0.9800 . ?
K3 O27 2.843(18) . ?
K3 O28 2.770(17) . ?
K3 O29 2.932(17) . ?
K3 O30 2.867(16) . ?
K3 O31 2.872(15) . ?
K3 O32 2.795(15) . ?
K3 N5 3.10(2) . ?
K3 N6 2.97(2) . ?
K3 C79 3.50(3) . ?
O27 C77 1.409(15) . ?
O27 C78 1.395(14) . ?
O28 C79 1.384(14) . ?
O28 C80 1.402(14) . ?
O29 C83 1.413(15) . ?
O29 C84 1.438(14) . ?
O30 C85 1.431(14) . ?
O30 C86 1.438(14) . ?
O31 C89 1.390(14) . ?
O31 C90 1.387(13) . ?
O32 C91 1.395(14) . ?
O32 C92 1.399(14) . ?
N5 C76 1.441(16) . ?
N5 C82 1.475(16) . ?
N5 C88 1.441(16) . ?
N6 C81 1.458(15) . ?
N6 C87 1.472(16) . ?
N6 C93 1.428(16) . ?
C76 H76A 0.9900 . ?
C76 H76B 0.9900 . ?
C76 C77 1.497(17) . ?
C77 H77A 0.9900 . ?
C77 H77B 0.9900 . ?
C78 H78A 0.9900 . ?
C78 H78B 0.9900 . ?
C78 C79 1.489(16) . ?
C79 H79A 0.9900 . ?
C79 H79B 0.9900 . ?
C80 H80A 0.9900 . ?
C80 H80B 0.9900 . ?
C80 C81 1.520(16) . ?
C81 H81A 0.9900 . ?
C81 H81B 0.9900 . ?
C82 H82A 0.9900 . ?
C82 H82B 0.9900 . ?
C82 C83 1.524(17) . ?
C83 H83A 0.9900 . ?
C83 H83B 0.9900 . ?
C84 H84A 0.9900 . ?
C84 H84B 0.9900 . ?
C84 C85 1.531(16) . ?
C85 H85A 0.9900 . ?
C85 H85B 0.9900 . ?
C86 H86A 0.9900 . ?
C86 H86B 0.9900 . ?
C86 C87 1.526(16) . ?
C87 H87A 0.9900 . ?
C87 H87B 0.9900 . ?
C88 H88A 0.9900 . ?
C88 H88B 0.9900 . ?
C88 C89 1.516(16) . ?
C89 H89A 0.9900 . ?
C89 H89B 0.9900 . ?
C90 H90A 0.9900 . ?
C90 H90B 0.9900 . ?
C90 C91 1.501(15) . ?
C91 H91A 0.9900 . ?
C91 H91B 0.9900 . ?
C92 H92A 0.9900 . ?
C92 H92B 0.9900 . ?
C92 C93 1.498(16) . ?
C93 H93A 0.9900 . ?
C93 H93B 0.9900 . ?
C94 C99 1.3900 . ?
C94 C95 1.3900 . ?
C94 C100 1.452(11) . ?
C99 H99 0.9500 . ?
C99 C98 1.3900 . ?
C98 H98 0.9500 . ?
C98 C97 1.3900 . ?
C97 H97 0.9500 . ?
C97 C96 1.3900 . ?
C96 H96 0.9500 . ?
C96 C95 1.3900 . ?
C95 H95 0.9500 . ?
C100 H10D 0.9800 . ?
C100 H10E 0.9800 . ?
C100 H10F 0.9800 . ?

loop_
_geom_torsion_atom_site_label_1
_geom_torsion_atom_site_label_2
_geom_torsion_atom_site_label_3
_geom_torsion_atom_site_label_4
_geom_torsion
_geom_torsion_site_symmetry_1
_geom_torsion_site_symmetry_2
_geom_torsion_site_symmetry_3
_geom_torsion_site_symmetry_4
_geom_torsion_publ_flag
U1 N1 N2 U2 111.9(6) . . . . ?
U1 N3 N4 U2 -110.3(10) . . . . ?
U2 N1 N2 U1 -111.9(6) . . . . ?
U2 N3 N4 U1 110.3(10) . . . . ?
K1 Si1 O4 C1 25.9(12) . . . . ?
K1 Si1 O5 C5 -134.6(8) . . . . ?
K1 Si1 O6 C12 -170.7(12) . . . . ?
K1 Si2 O7 U1 119(2) . . . . ?
K1 Si2 O8 C16 -137.9(8) . . . . ?
K1 Si2 O9 C20 -176.6(12) . . . . ?
K1 Si2 O10 C24 25.4(12) . . . . ?
K1 Si3 O12 C28 -139.6(10) . . . . ?
K1 Si3 O13 C32 28.9(12) . . . . ?
K1 Si3 O14 C36 -170.0(11) . . . . ?
K1 O6 C12 C13 34.7(14) . . . . ?
K1 O6 C12 C14 -84.6(14) . . . . ?
K1 O6 C12 C15 151.1(10) . . . . ?
K1 O9 C20 C21 -87.7(11) . . . . ?
K1 O9 C20 C22 153.9(10) . . . . ?
K1 O9 C20 C23 29.0(15) . . . . ?
K1 O14 C36 C37 31.1(14) . . . . ?
K1 O14 C36 C38 -86.1(12) . . . . ?
K1 O14 C36 C39 154.0(9) . . . . ?
K2 Si4 O16 C40 -130.7(14) . . . . ?
K2 Si4 O17 C44 24.7(14) . . . . ?
K2 Si4 O18 C48 -170.6(14) . . . . ?
K2 Si5 O20 C52 -140.8(12) . . . . ?
K2 Si5 O21 C56 -161.6(16) . . . . ?
K2 Si5 O22 C60 30.1(16) . . . . ?
K2 Si6 O24 C64 32.7(15) . . . . ?
K2 Si6 O25 C68 -142.4(12) . . . . ?
K2 Si6 O26 C72 179.4(15) . . . . ?
K2 O18 C48 C49 158.7(11) . . . . ?
K2 O18 C48 C50 36.1(19) . . . . ?
K2 O18 C48 C51 -82.5(18) . . . . ?
K2 O21 C56 C57 -82.6(13) . . . . ?
K2 O21 C56 C58 155.6(10) . . . . ?
K2 O21 C56 C59 37.1(18) . . . . ?
K2 O26 C72 C73 -96.1(16) . . . . ?
K2 O26 C72 C74 18.8(18) . . . . ?
K2 O26 C72 C75 137.2(12) . . . . ?
Si1 O4 C1 C2 -36.4(16) . . . . ?
Si1 O4 C1 C3 -156.1(9) . . . . ?
Si1 O4 C1 C4 84.0(13) . . . . ?
Si1 O5 C5 C6 74.5(14) . . . . ?
Si1 O5 C5 C7 -47.7(17) . . . . ?
Si1 O5 C5 C8 -173.3(12) . . . . ?
Si1 O5 C5 C9 11.9(16) . . . . ?
Si1 O5 C5 C10 -100.9(13) . . . . ?
Si1 O5 C5 C11 143.2(14) . . . . ?
Si1 O6 C12 C13 -156.8(9) . . . . ?
Si1 O6 C12 C14 83.9(14) . . . . ?
Si1 O6 C12 C15 -40.3(18) . . . . ?
Si2 O8 C16 C17 144.4(9) . . . . ?
Si2 O8 C16 C18 -96.3(11) . . . . ?
Si2 O8 C16 C19 24.4(14) . . . . ?
Si2 O9 C20 C21 88.1(14) . . . . ?
Si2 O9 C20 C22 -30.2(17) . . . . ?
Si2 O9 C20 C23 -155.1(10) . . . . ?
Si2 O10 C24 C25 -153.1(9) . . . . ?
Si2 O10 C24 C26 -32.2(17) . . . . ?
Si2 O10 C24 C27 87.3(12) . . . . ?
Si3 O12 C28 C29 141.1(10) . . . . ?
Si3 O12 C28 C30 21.3(18) . . . . ?
Si3 O12 C28 C31 -100.7(13) . . . . ?
Si3 O13 C32 C33 -155.4(9) . . . . ?
Si3 O13 C32 C34 85.6(13) . . . . ?
Si3 O13 C32 C35 -36.6(15) . . . . ?
Si3 O14 C36 C37 -160.8(10) . . . . ?
Si3 O14 C36 C38 81.9(14) . . . . ?
Si3 O14 C36 C39 -37.9(15) . . . . ?
Si4 O16 C40 C41 39(2) . . . . ?
Si4 O16 C40 C42 -80(2) . . . . ?
Si4 O16 C40 C43 163.9(13) . . . . ?
Si4 O17 C44 C45 -159.2(11) . . . . ?
Si4 O17 C44 C46 86.7(16) . . . . ?
Si4 O17 C44 C47 -37.4(19) . . . . ?
Si4 O18 C48 C49 -33(2) . . . . ?
Si4 O18 C48 C50 -155.7(12) . . . . ?
Si4 O18 C48 C51 85.7(18) . . . . ?
Si5 O20 C52 C53 43(2) . . . . ?
Si5 O20 C52 C54 165.1(13) . . . . ?
Si5 O20 C52 C55 -72(2) . . . . ?
Si5 O21 C56 C57 75.6(18) . . . . ?
Si5 O21 C56 C58 -46(2) . . . . ?
Si5 O21 C56 C59 -164.7(11) . . . . ?
Si5 O22 C60 C61 85.5(17) . . . . ?
Si5 O22 C60 C62 -158.3(11) . . . . ?
Si5 O22 C60 C63 -38(2) . . . . ?
Si6 O24 C64 C65 80.6(16) . . . . ?
Si6 O24 C64 C66 -37(2) . . . . ?
Si6 O24 C64 C67 -160.1(11) . . . . ?
Si6 O25 C68 C69 29(2) . . . . ?
Si6 O25 C68 C70 154.2(12) . . . . ?
Si6 O25 C68 C71 -91.0(15) . . . . ?
Si6 O26 C72 C73 84.7(17) . . . . ?
Si6 O26 C72 C74 -160.4(10) . . . . ?
Si6 O26 C72 C75 -42(2) . . . . ?
O3 Si1 O4 C1 -38.4(12) . . . . ?
O3 Si1 O5 C5 -71.1(10) . . . . ?
O3 Si1 O6 K1 -0.7(5) . . . . ?
O3 Si1 O6 C12 -171.4(10) . . . . ?
O4 Si1 O3 K1 121.7(4) . . . . ?
O4 Si1 O5 C5 58.1(10) . . . . ?
O4 Si1 O6 K1 -125.4(4) . . . . ?
O4 Si1 O6 C12 63.9(12) . . . . ?
O5 Si1 O3 K1 -114.1(4) . . . . ?
O5 Si1 O4 C1 -167.8(10) . . . . ?
O5 Si1 O6 K1 121.7(3) . . . . ?
O5 Si1 O6 C12 -49.0(11) . . . . ?
O6 Si1 O3 K1 0.7(4) . . . . ?
O6 Si1 O4 C1 80.1(11) . . . . ?
O6 Si1 O5 C5 173.8(9) . . . . ?
O7 Si2 O8 C16 -73.1(10) . . . . ?
O7 Si2 O9 K1 5.1(4) . . . . ?
O7 Si2 O9 C20 -171.5(10) . . . . ?
O7 Si2 O10 C24 -38.0(12) . . . . ?
O8 Si2 O7 U1 -2(3) . . . . ?
O8 Si2 O7 K1 -120.5(4) . . . . ?
O8 Si2 O9 K1 128.0(3) . . . . ?
O8 Si2 O9 C20 -48.6(11) . . . . ?
O8 Si2 O10 C24 -166.3(10) . . . . ?
O9 Si2 O7 U1 114(2) . . . . ?
O9 Si2 O7 K1 -4.8(4) . . . . ?
O9 Si2 O8 C16 170.8(8) . . . . ?
O9 Si2 O10 C24 81.0(11) . . . . ?
O10 Si2 O7 U1 -124(2) . . . . ?
O10 Si2 O7 K1 116.8(4) . . . . ?
O10 Si2 O8 C16 54.4(10) . . . . ?
O10 Si2 O9 K1 -119.2(3) . . . . ?
O10 Si2 O9 C20 64.2(11) . . . . ?
O11 Si3 O12 C28 -75.1(12) . . . . ?
O11 Si3 O13 C32 -35.3(11) . . . . ?
O11 Si3 O14 K1 -0.2(4) . . . . ?
O11 Si3 O14 C36 -170.2(10) . . . . ?
O12 Si3 O11 K1 -115.0(4) . . . . ?
O12 Si3 O13 C32 -164.3(10) . . . . ?
O12 Si3 O14 K1 122.6(4) . . . . ?
O12 Si3 O14 C36 -47.4(11) . . . . ?
O13 Si3 O11 K1 121.6(4) . . . . ?
O13 Si3 O12 C28 52.8(12) . . . . ?
O13 Si3 O14 K1 -124.0(4) . . . . ?
O13 Si3 O14 C36 66.0(10) . . . . ?
O14 Si3 O11 K1 0.2(4) . . . . ?
O14 Si3 O12 C28 169.7(11) . . . . ?
O14 Si3 O13 C32 82.9(10) . . . . ?
O15 Si4 O16 C40 -70.2(16) . . . . ?
O15 Si4 O17 C44 -36.9(14) . . . . ?
O15 Si4 O18 K2 0.3(5) . . . . ?
O15 Si4 O18 C48 -170.3(12) . . . . ?
O16 Si4 O15 K2 -115.9(5) . . . . ?
O16 Si4 O17 C44 -163.5(12) . . . . ?
O16 Si4 O18 K2 121.7(5) . . . . ?
O16 Si4 O18 C48 -48.9(14) . . . . ?
O17 Si4 O15 K2 122.4(5) . . . . ?
O17 Si4 O16 C40 56.9(16) . . . . ?
O17 Si4 O18 K2 -124.8(4) . . . . ?
O17 Si4 O18 C48 64.6(13) . . . . ?
O18 Si4 O15 K2 -0.2(5) . . . . ?
O18 Si4 O16 C40 174.7(14) . . . . ?
O18 Si4 O17 C44 82.4(12) . . . . ?
O19 Si5 O20 C52 -77.2(14) . . . . ?
O19 Si5 O21 K2 -0.2(6) . . . . ?
O19 Si5 O21 C56 -161.8(14) . . . . ?
O19 Si5 O22 C60 -34.1(15) . . . . ?
O20 Si5 O19 K2 -113.6(5) . . . . ?
O20 Si5 O21 K2 122.4(5) . . . . ?
O20 Si5 O21 C56 -39.2(15) . . . . ?
O20 Si5 O22 C60 -164.0(13) . . . . ?
O21 Si5 O19 K2 0.2(5) . . . . ?
O21 Si5 O20 C52 167.4(13) . . . . ?
O21 Si5 O22 C60 85.4(14) . . . . ?
O22 Si5 O19 K2 121.9(5) . . . . ?
O22 Si5 O20 C52 52.1(14) . . . . ?
O22 Si5 O21 K2 -125.3(5) . . . . ?
O22 Si5 O21 C56 73.1(15) . . . . ?
O23 Si6 O24 C64 -31.0(15) . . . . ?
O23 Si6 O25 C68 -77.1(14) . . . . ?
O23 Si6 O26 K2 8.4(6) . . . . ?
O23 Si6 O26 C72 -172.2(13) . . . . ?
O24 Si6 O23 K2 112.7(5) . . . . ?
O24 Si6 O25 C68 52.3(14) . . . . ?
O24 Si6 O26 K2 -116.9(5) . . . . ?
O24 Si6 O26 C72 62.5(15) . . . . ?
O25 Si6 O23 K2 -123.2(6) . . . . ?
O25 Si6 O24 C64 -160.5(13) . . . . ?
O25 Si6 O26 K2 131.5(5) . . . . ?
O25 Si6 O26 C72 -49.2(15) . . . . ?
O26 Si6 O23 K2 -8.1(5) . . . . ?
O26 Si6 O24 C64 88.9(14) . . . . ?
O26 Si6 O25 C68 166.2(13) . . . . ?
K3 O27 C77 C76 68(3) . . . . ?
K3 O27 C78 C79 -45(2) . . . . ?
K3 O28 C79 C78 -45(3) . . . . ?
K3 O28 C80 C81 48(3) . . . . ?
K3 O29 C83 C82 53(3) . . . . ?
K3 O29 C84 C85 -68(2) . . . . ?
K3 O30 C85 C84 -51(2) . . . . ?
K3 O30 C86 C87 65(2) . . . . ?
K3 O31 C89 C88 61(2) . . . . ?
K3 O31 C90 C91 -56.2(18) . . . . ?
K3 O32 C91 C90 -54.0(18) . . . . ?
K3 O32 C92 C93 59(3) . . . . ?
K3 N5 C76 C77 49(2) . . . . ?
K3 N5 C82 C83 48(2) . . . . ?
K3 N5 C88 C89 59(2) . . . . ?
K3 N6 C81 C80 40(3) . . . . ?
K3 N6 C87 C86 49(2) . . . . ?
K3 N6 C93 C92 40(2) . . . . ?
O27 C78 C79 K3 32.5(18) . . . . ?
O27 C78 C79 O28 65(3) . . . . ?
O28 C80 C81 N6 -63(3) . . . . ?
O29 C84 C85 O30 84(3) . . . . ?
O30 C86 C87 N6 -80(3) . . . . ?
O31 C90 C91 O32 73(2) . . . . ?
O32 C92 C93 N6 -71(3) . . . . ?
N5 C76 C77 O27 -81(3) . . . . ?
N5 C82 C83 O29 -71(3) . . . . ?
N5 C88 C89 O31 -83(3) . . . . ?
C76 N5 C82 C83 -68(3) . . . . ?
C76 N5 C88 C89 174(2) . . . . ?
C77 O27 C78 C79 -169(2) . . . . ?
C78 O27 C77 C76 -168(2) . . . . ?
C79 O28 C80 C81 -176(2) . . . . ?
C80 O28 C79 K3 -138(3) . . . . ?
C80 O28 C79 C78 177(2) . . . . ?
C81 N6 C87 C86 166(2) . . . . ?
C81 N6 C93 C92 -78(3) . . . . ?
C82 N5 C76 C77 166(2) . . . . ?
C82 N5 C88 C89 -63(3) . . . . ?
C83 O29 C84 C85 166(2) . . . . ?
C84 O29 C83 C82 175(2) . . . . ?
C85 O30 C86 C87 -168(2) . . . . ?
C86 O30 C85 C84 -179(2) . . . . ?
C87 N6 C81 C80 -75(3) . . . . ?
C87 N6 C93 C92 155(2) . . . . ?
C88 N5 C76 C77 -65(3) . . . . ?
C88 N5 C82 C83 169(2) . . . . ?
C89 O31 C90 C91 174.8(19) . . . . ?
C90 O31 C89 C88 -173.3(18) . . . . ?
C91 O32 C92 C93 -173(2) . . . . ?
C92 O32 C91 C90 -177.8(19) . . . . ?
C93 N6 C81 C80 158(2) . . . . ?
C93 N6 C87 C86 -66(3) . . . . ?
C94 C99 C98 C97 0.0 . . . . ?
C99 C94 C95 C96 0.0 . . . . ?
C99 C98 C97 C96 0.0 . . . . ?
C98 C97 C96 C95 0.0 . . . . ?
C97 C96 C95 C94 0.0 . . . . ?
C95 C94 C99 C98 0.0 . . . . ?
C100 C94 C99 C98 176.8(16) . . . . ?
C100 C94 C95 C96 -176.8(16) . . . . ?

loop_
_exptl_oxdiff_crystal_face_indexfrac_h
_exptl_oxdiff_crystal_face_indexfrac_k
_exptl_oxdiff_crystal_face_indexfrac_l
_exptl_oxdiff_crystal_face_x
_exptl_oxdiff_crystal_face_y
_exptl_oxdiff_crystal_face_z
1.7158 -0.0412 21.2367 0.9688 0.1803 -0.1699
2.0000 -0.0003 -1.0000 0.0477 -0.0037 0.2143
1.0000 -0.0002 -1.0000 0.0028 -0.0060 0.1151
-1.0000 0.0002 0.0000 -0.0448 -0.0022 -0.0991
-2.0000 -0.9996 2.0001 -0.0144 0.0626 -0.2275
0.0000 1.0000 -0.0000 0.0088 -0.0507 -0.0028
-0.0000 -1.0000 0.0000 -0.0088 0.0507 0.0028
-1.0862 -0.0433 -21.5619 -0.9550 -0.1773 0.2378
1.5954 15.5878 12.2542 0.7234 -0.6856 -0.0815
-0.0000 2.0000 -1.0001 -0.0244 -0.1095 0.0105

loop_
_smtbx_masks_void_nr
_smtbx_masks_void_average_x
_smtbx_masks_void_average_y
_smtbx_masks_void_average_z
_smtbx_masks_void_volume
_smtbx_masks_void_count_electrons
_smtbx_masks_void_content
1 0.000 0.000 0.500 632.0 104.3 '2 toluene'
2 -0.031 0.115 0.115 44.7 0.0 ?
3 0.000 0.500 0.000 632.0 104.0 '2 toluene'
4 -0.031 0.385 0.615 44.7 0.0 ?
5 0.031 0.615 0.385 44.7 0.0 ?
6 0.031 0.885 0.885 44.7 0.0 ?
7 0.224 0.246 0.712 40.4 0.0 ?
8 0.224 0.254 0.212 40.4 0.0 ?
9 0.500 0.000 1.000 260.3 53.2 '1 toluene'
10 0.500 0.500 0.500 260.3 53.2 '1 toluene'
11 0.224 0.150 0.327 12.0 0.0 ?
12 0.224 0.350 0.827 12.0 0.0 ?
13 0.776 0.746 0.788 40.4 1.6 ?
14 0.776 0.754 0.288 40.4 2.0 ?
15 0.776 0.650 0.173 12.0 0.0 ?
16 0.776 0.850 0.673 12.0 0.0 ?
